data_1540699
loop_
_publ_author_name
'Pugh, Thomas'
'Vieru, Veacheslav'
'Chibotaru, Liviu F.'
'Layfield, Richard A.'

_publ_section_title
;
 Magneto-structural correlations in arsenic- and selenium-ligated
 dysprosium single-molecule magnets
;
_journal_issue 3
_journal_name_full 'Chem. Sci.'
_journal_page_first 2128
_journal_paper_doi 10.1039/C5SC03755G
_journal_volume 7
_journal_year 2016
_chemical_formula_moiety 'C63 H75 As3 Dy3 Li, 2(C16 H32 Li O4), C4 H8 O'
_chemical_formula_sum 'C99 H147 As3 Dy3 Li3 O9'
_chemical_formula_weight 2214.24
_chemical_name_systematic 3-Dy
_chemical_properties_physical 'Air-sensitive, Moisture-sensitive, Oxygen-sensitive'
_space_group_crystal_system monoclinic
_space_group_IT_number 14
_space_group_name_Hall '-P 2ybc'
_space_group_name_H-M_alt 'P 1 21/c 1'
_symmetry_space_group_name_Hall '-P 2ybc'
_symmetry_space_group_name_H-M 'P 1 21/c 1'
_atom_sites_solution_hydrogens geom
_atom_sites_solution_primary heavy
_audit_creation_date 2015-01-26
_audit_creation_method
;
Olex2 1.2
(compiled 2015.01.19 svn.r3143 for OlexSys, GUI svn.r4992)
;
_audit_update_record
;
2015-05-28 deposited with the CCDC.
2015-12-15 downloaded from the CCDC.
;
_cell_angle_alpha 90
_cell_angle_beta 95.470(2)
_cell_angle_gamma 90
_cell_formula_units_Z 4
_cell_length_a 22.4510(4)
_cell_length_b 15.8357(3)
_cell_length_c 28.0477(5)
_cell_measurement_reflns_used 43655
_cell_measurement_temperature 150.01(11)
_cell_measurement_theta_max 28.5580
_cell_measurement_theta_min 3.5480
_cell_volume 9926.3(3)
_computing_cell_refinement
;
CrysAlisPro, Agilent Technologies,
Version 1.171.36.24 (release 03-12-2012 CrysAlis171 .NET)
(compiled Dec  3 2012,18:21:49)
;
_computing_data_collection
;
CrysAlisPro, Agilent Technologies,
Version 1.171.36.24 (release 03-12-2012 CrysAlis171 .NET)
(compiled Dec  3 2012,18:21:49)
;
_computing_data_reduction
;
CrysAlisPro, Agilent Technologies,
Version 1.171.36.24 (release 03-12-2012 CrysAlis171 .NET)
(compiled Dec  3 2012,18:21:49)
;
_computing_molecular_graphics 'Olex2 (Dolomanov et al., 2009)'
_computing_publication_material 'Olex2 (Dolomanov et al., 2009)'
_computing_structure_refinement 'ShelXL (Sheldrick, 2008)'
_computing_structure_solution 'ShelXS (Sheldrick, 2008)'
_diffrn_ambient_temperature 150.01(11)
_diffrn_detector_area_resol_mean 8.0714
_diffrn_measured_fraction_theta_full 0.997
_diffrn_measured_fraction_theta_max 0.997
_diffrn_measurement_details
;
  1 omega  -36.00   47.00   1.0000   25.0000
omega____ theta____ kappa____ phi______ frames
    -      -17.7663   77.0000    0.0000 83

  2 omega   -3.00   88.00   1.0000   25.0000
omega____ theta____ kappa____ phi______ frames
    -       18.8601   57.0000  150.0000 91

  3 omega  -50.00   38.00   1.0000   25.0000
omega____ theta____ kappa____ phi______ frames
    -       18.8601  -57.0000 -120.0000 88

  4 omega  -14.00   61.00   1.0000   25.0000
omega____ theta____ kappa____ phi______ frames
    -       18.8601  -99.0000   90.0000 75

  5 omega    6.00   79.00   1.0000   25.0000
omega____ theta____ kappa____ phi______ frames
    -       18.8601 -129.0000  -22.0000 73

  6 omega  -20.00   61.00   1.0000   25.0000
omega____ theta____ kappa____ phi______ frames
    -       18.8601  -99.0000 -180.0000 81

  7 omega    6.00   88.00   1.0000   25.0000
omega____ theta____ kappa____ phi______ frames
    -       18.8601   57.0000   30.0000 82

  8 omega   18.00   88.00   1.0000   25.0000
omega____ theta____ kappa____ phi______ frames
    -       18.8601   57.0000  -30.0000 70

  9 omega  -11.00   89.00   1.0000   25.0000
omega____ theta____ kappa____ phi______ frames
    -       18.8601   77.0000 -120.0000 100
;
_diffrn_measurement_device_type 'SuperNova, Single source at offset), Eos'
_diffrn_measurement_method '\w scans'
_diffrn_orient_matrix_UB_11 -0.0048440000
_diffrn_orient_matrix_UB_12 0.0017257000
_diffrn_orient_matrix_UB_13 0.0245977000
_diffrn_orient_matrix_UB_21 0.0313712000
_diffrn_orient_matrix_UB_22 0.0009293000
_diffrn_orient_matrix_UB_23 0.0062232000
_diffrn_orient_matrix_UB_31 -0.0004245000
_diffrn_orient_matrix_UB_32 0.0447523000
_diffrn_orient_matrix_UB_33 -0.0010631000
_diffrn_radiation_monochromator mirror
_diffrn_radiation_type MoK\a
_diffrn_radiation_wavelength 0.71073
_diffrn_reflns_av_R_equivalents 0.0402
_diffrn_reflns_av_unetI/netI 0.0241
_diffrn_reflns_laue_measured_fraction_full 0.997
_diffrn_reflns_laue_measured_fraction_max 0.997
_diffrn_reflns_limit_h_max 26
_diffrn_reflns_limit_h_min -26
_diffrn_reflns_limit_k_max 18
_diffrn_reflns_limit_k_min -18
_diffrn_reflns_limit_l_max 33
_diffrn_reflns_limit_l_min -33
_diffrn_reflns_number 128160
_diffrn_reflns_point_group_measured_fraction_full 0.997
_diffrn_reflns_point_group_measured_fraction_max 0.997
_diffrn_reflns_theta_full 25.000
_diffrn_reflns_theta_max 25.028
_diffrn_reflns_theta_min 3.276
_diffrn_source 'SuperNova (Mo) X-ray Source'
_exptl_absorpt_coefficient_mu 3.280
_exptl_absorpt_correction_T_max 1.00000
_exptl_absorpt_correction_T_min 0.57620
_exptl_absorpt_correction_type multi-scan
_exptl_absorpt_process_details
;
CrysAlisPro, Agilent Technologies,
Version 1.171.36.24 (release 03-12-2012 CrysAlis171 .NET)
(compiled Dec  3 2012,18:21:49)
Empirical absorption correction using spherical harmonics,
 implemented in SCALE3 ABSPACK scaling algorithm.
;
_exptl_crystal_colour 'clear light orange'
_exptl_crystal_colour_lustre clear
_exptl_crystal_colour_modifier light
_exptl_crystal_colour_primary orange
_exptl_crystal_density_diffrn 1.482
_exptl_crystal_description block
_exptl_crystal_F_000 4476
_exptl_crystal_preparation 'Magnetic properties'
_exptl_crystal_recrystallization_method 'Re-crystallisation from solvent: thf'
_exptl_crystal_size_max 0.3
_exptl_crystal_size_mid 0.2
_exptl_crystal_size_min 0.1
_refine_diff_density_max 1.235
_refine_diff_density_min -1.153
_refine_diff_density_rms 0.078
_refine_ls_extinction_method none
_refine_ls_goodness_of_fit_ref 1.102
_refine_ls_hydrogen_treatment constr
_refine_ls_matrix_type full
_refine_ls_number_parameters 1299
_refine_ls_number_reflns 17494
_refine_ls_number_restraints 401
_refine_ls_restrained_S_all 1.110
_refine_ls_R_factor_all 0.0374
_refine_ls_R_factor_gt 0.0303
_refine_ls_shift/su_max 0.005
_refine_ls_shift/su_mean 0.000
_refine_ls_structure_factor_coef Fsqd
_refine_ls_weighting_details
;
 w=1/[\s^2^(Fo^2^)+(0.0172P)^2^+22.8744P]
 where P=(Fo^2^+2Fc^2^)/3
;
_refine_ls_weighting_scheme calc
_refine_ls_wR_factor_gt 0.0622
_refine_ls_wR_factor_ref 0.0648
_reflns_Friedel_coverage 0.000
_reflns_number_gt 15469
_reflns_number_total 17494
_reflns_threshold_expression 'I > 2\s(I)'
_cod_data_source_file c5sc03755g2.cif
_cod_data_source_block aral252_rered_xprep
_cod_depositor_comments 'Adding full bibliography for 1540697--1540701.cif.'
_cod_database_code 1540699
_shelxl_version_number 2013-2
_chemical_oxdiff_formula Cr7Zn1O32F8N1C200H200
_shelx_space_group_comment
;
The symmetry employed for this shelxl refinement is uniquely defined
by the following loop, which should always be used as a source of
symmetry information in preference to the above space-group names.
They are only intended as comments.
;
_reflns_odcompleteness_completeness 99.69
_reflns_odcompleteness_iscentric 1
_reflns_odcompleteness_theta 26.32
_olex2_refinement_description
;
1. Fixed Uiso
 At 1.2 times of:
  All C(H) groups, All C(H,H) groups
 At 1.5 times of:
  All C(H,H,H) groups
2. Restrained distances
 O9-C99
 1.48 with sigma of 0.02
 O9-C96
 1.48 with sigma of 0.02
 C96-C97
 1.53 with sigma of 0.02
 C99-C98
 1.53 with sigma of 0.02
 C98-C97
 1.6 with sigma of 0.02
 C99-C97
 2.38 with sigma of 0.02
 C98-C96
 2.38 with sigma of 0.02
 O9-C98
 2.35 with sigma of 0.02
 O9-C97
 2.35 with sigma of 0.02
 C86-C85
 1.6 with sigma of 0.02
 O9A-C99A
 1.48 with sigma of 0.02
 O9A-C96A
 1.48 with sigma of 0.02
 C99A-C98A
 1.53 with sigma of 0.02
 C96A-C97A
 1.53 with sigma of 0.02
 C97A-C98A
 1.6 with sigma of 0.02
 C99A-C97A
 2.38 with sigma of 0.02
 C96A-C98A
 2.38 with sigma of 0.02
 O9A-C98A
 2.35 with sigma of 0.02
 O9A-C97A
 2.35 with sigma of 0.02
 C87A-C85A
 2.4 with sigma of 0.02
 C86A-C84A
 2.4 with sigma of 0.02
 C87A-C86A
 1.5 with sigma of 0.02
 C84A-C85A
 1.5 with sigma of 0.02
 O6A-C85A
 2.4 with sigma of 0.02
 O6A-C86A
 2.4 with sigma of 0.02
3. Rigid bond restraints
 C80, O5, C83, C82, C81
 with sigma for 1-2 distances of 0.005 and sigma for 1-3 distances of 0.02
4. Uiso/Uaniso restraints and constraints
O8 \\sim C92 \\sim C93 \\sim C94 \\sim C95: within 1.7A with sigma of 0.01 and
sigma for terminal atoms of 0.02
C80 \\sim O5 \\sim C83 \\sim C82 \\sim C81: within 1.7A with sigma of 0.005 and
sigma for terminal atoms of 0.02
C83A \\sim C82A \\sim C81A \\sim C80A \\sim O5A: within 2A with sigma of 0.005
and sigma for terminal atoms of 0.01
Uanis(C62) \\sim Ueq: with sigma of 0.005 and sigma for terminal atoms of 0.01
5. Rigid body (RIGU) restrains
 O9, C96, C97, C98, C99
 with sigma for 1-2 distances of 0.004 and sigma for 1-3 distances of 0.004
 O7, C88, C89, C90, C91
 with sigma for 1-2 distances of 0.004 and sigma for 1-3 distances of 0.004
 O6, C84, C85, C86, C87
 with sigma for 1-2 distances of 0.004 and sigma for 1-3 distances of 0.004
 O9A, C96A, C97A, C98A, C99A
 with sigma for 1-2 distances of 0.004 and sigma for 1-3 distances of 0.004
 O8A, C92A, C93A, C94A, C95A
 with sigma for 1-2 distances of 0.004 and sigma for 1-3 distances of 0.004
 C31, C32, C33, C34, C35
 with sigma for 1-2 distances of 0.004 and sigma for 1-3 distances of 0.004
 O6A, C84A, C85A, C86A, C87A
 with sigma for 1-2 distances of 0.004 and sigma for 1-3 distances of 0.004
 O7A, C88A, C89A, C90A, C91A
 with sigma for 1-2 distances of 0.004 and sigma for 1-3 distances of 0.004
 C80, O5, C83, C82, C81
 with sigma for 1-2 distances of 0.004 and sigma for 1-3 distances of 0.004
6. Others
 Sof(O9A)=Sof(C96A)=Sof(H96C)=Sof(H96D)=Sof(C97A)=Sof(H97C)=Sof(H97D)=
 Sof(C98A)=Sof(H98C)=Sof(H98D)=Sof(C99A)=Sof(H99C)=Sof(H99D)=1-FVAR(1)
 Sof(O9)=Sof(C96)=Sof(H96A)=Sof(H96B)=Sof(C97)=Sof(H97A)=Sof(H97B)=Sof(C98)=
 Sof(H98A)=Sof(H98B)=Sof(C99)=Sof(H99A)=Sof(H99B)=FVAR(1)
 Sof(O8A)=Sof(C92A)=Sof(H92C)=Sof(H92D)=Sof(C93A)=Sof(H93C)=Sof(H93D)=
 Sof(C94A)=Sof(H94C)=Sof(H94D)=Sof(C95A)=Sof(H95C)=Sof(H95D)=1-FVAR(2)
 Sof(O8)=Sof(C92)=Sof(H92A)=Sof(H92B)=Sof(C93)=Sof(H93A)=Sof(H93B)=Sof(C94)=
 Sof(H94A)=Sof(H94B)=Sof(C95)=Sof(H95A)=Sof(H95B)=FVAR(2)
 Sof(O7A)=Sof(C88A)=Sof(H88C)=Sof(H88D)=Sof(C89A)=Sof(H89C)=Sof(H89D)=
 Sof(C90A)=Sof(H90C)=Sof(H90D)=Sof(C91A)=Sof(H91C)=Sof(H91D)=1-FVAR(3)
 Sof(O7)=Sof(C88)=Sof(H88A)=Sof(H88B)=Sof(C89)=Sof(H89A)=Sof(H89B)=Sof(C90)=
 Sof(H90A)=Sof(H90B)=Sof(C91)=Sof(H91A)=Sof(H91B)=FVAR(3)
 Sof(O6A)=Sof(C84A)=Sof(H84C)=Sof(H84D)=Sof(C85A)=Sof(H85C)=Sof(H85D)=
 Sof(C86A)=Sof(H86C)=Sof(H86D)=Sof(C87A)=Sof(H87C)=Sof(H87D)=1-FVAR(4)
 Sof(O6)=Sof(C84)=Sof(H84A)=Sof(H84B)=Sof(C85)=Sof(H85A)=Sof(H85B)=Sof(C86)=
 Sof(H86A)=Sof(H86B)=Sof(C87)=Sof(H87A)=Sof(H87B)=FVAR(4)
 Sof(C80A)=Sof(H80C)=Sof(H80D)=Sof(C81A)=Sof(H81C)=Sof(H81D)=Sof(C82A)=
 Sof(H82C)=Sof(H82D)=Sof(C83A)=Sof(H83C)=Sof(H83D)=Sof(O5A)=1-FVAR(5)
 Sof(O5)=Sof(C80)=Sof(H80A)=Sof(H80B)=Sof(C83)=Sof(H83A)=Sof(H83B)=Sof(C81)=
 Sof(H81A)=Sof(H81B)=Sof(C82)=Sof(H82A)=Sof(H82B)=FVAR(5)
7.a Secondary CH2 refined with riding coordinates:
 C64(H64A,H64B), C65(H65A,H65B), C66(H66A,H66B), C67(H67A,H67B), C68(H68A,
 H68B), C69(H69A,H69B), C70(H70A,H70B), C71(H71A,H71B), C72(H72A,H72B),
 C73(H73A,H73B), C74(H74A,H74B), C75(H75A,H75B), C76(H76A,H76B), C77(H77A,H77B),
  C78(H78A,H78B), C79(H79A,H79B), C84(H84A,H84B), C84A(H84C,H84D), C85(H85A,
 H85B), C85A(H85C,H85D), C86(H86A,H86B), C86A(H86C,H86D), C87(H87A,H87B),
 C87A(H87C,H87D), C88(H88A,H88B), C88A(H88C,H88D), C89(H89A,H89B), C89A(H89C,
 H89D), C90(H90A,H90B), C90A(H90C,H90D), C91(H91A,H91B), C91A(H91C,H91D),
 C92(H92A,H92B), C92A(H92C,H92D), C93(H93A,H93B), C93A(H93C,H93D), C94(H94A,
 H94B), C94A(H94C,H94D), C95(H95A,H95B), C95A(H95C,H95D), C96(H96A,H96B),
 C97(H97A,H97B), C98(H98A,H98B), C99(H99A,H99B), C96A(H96C,H96D), C97A(H97C,
 H97D), C98A(H98C,H98D), C99A(H99C,H99D), C80(H80A,H80B), C83(H83A,H83B),
 C81(H81A,H81B), C82(H82A,H82B), C80A(H80C,H80D), C81A(H81C,H81D), C82A(H82C,
 H82D), C83A(H83C,H83D)
7.b Aromatic/amide H refined with riding coordinates:
 C0AA(H0AA), C2AA(H2AA), C3(H3), C4(H4), C7(H7), C8(H8), C9(H9), C10(H10),
 C13(H13), C14(H14), C15(H15), C16(H16), C19(H19), C20(H20), C21(H21), C22(H22),
  C25(H25), C26(H26), C27(H27), C28(H28), C31(H31), C32(H32), C33(H33),
 C34(H34), C39(H39), C41(H41), C48(H48), C50(H50), C57(H57), C59(H59)
7.c Idealised Me refined as rotating group:
 C1AA(H1AA,H1AB,H1AC), C12(H12A,H12B,H12C), C18(H18A,H18B,H18C), C24(H24A,H24B,
 H24C), C30(H30A,H30B,H30C), C36(H36A,H36B,H36C), C43(H43A,H43B,H43C), C44(H44A,
 H44B,H44C), C45(H45A,H45B,H45C), C52(H52A,H52B,H52C), C53(H53A,H53B,H53C),
 C54(H54A,H54B,H54C), C61(H61A,H61B,H61C), C62(H62A,H62B,H62C), C63(H63A,H63B,
 H63C)
;
_olex2_submission_special_instructions 'No special instructions were received'

loop_
_space_group_symop_operation_xyz
'x, y, z'
'-x, y+1/2, -z+1/2'
'-x, -y, -z'
'x, -y-1/2, z-1/2'

loop_
_atom_site_label
_atom_site_type_symbol
_atom_site_fract_x
_atom_site_fract_y
_atom_site_fract_z
_atom_site_U_iso_or_equiv
_atom_site_adp_type
_atom_site_occupancy
_atom_site_site_symmetry_order
_atom_site_calc_flag
_atom_site_refinement_flags_posn
_atom_site_refinement_flags_adp
_atom_site_refinement_flags_occupancy
_atom_site_disorder_assembly
_atom_site_disorder_group
Dy1 Dy 0.16760(2) 0.30936(2) 0.84387(2) 0.03044(5) Uani 1 1 d . . . . .
Dy2 Dy 0.24487(2) 0.22036(2) 1.01953(2) 0.03178(5) Uani 1 1 d . . . . .
Dy3 Dy 0.37623(2) 0.15337(2) 0.87797(2) 0.02786(5) Uani 1 1 d . . . . .
As1 As 0.18879(2) 0.32918(3) 0.94560(2) 0.03378(10) Uani 1 1 d . . . . .
As2 As 0.35270(2) 0.19629(3) 0.97416(2) 0.02864(9) Uani 1 1 d . . . . .
As3 As 0.29044(2) 0.27172(2) 0.83581(2) 0.02786(9) Uani 1 1 d . . . . .
C0AA C 0.1498(2) 0.1426(3) 0.84485(17) 0.0437(11) Uani 1 1 d . . . . .
H0AA H 0.1821 0.1110 0.8582 0.052 Uiso 1 1 calc R . . . .
C1AA C 0.0060(2) 0.2621(4) 0.8483(2) 0.0807(19) Uani 1 1 d . . . . .
H1AA H 0.0154 0.3073 0.8705 0.121 Uiso 1 1 calc GR . . . .
H1AB H -0.0192 0.2218 0.8621 0.121 Uiso 1 1 calc GR . . . .
H1AC H -0.0144 0.2844 0.8193 0.121 Uiso 1 1 calc GR . . . .
C2AA C 0.10343(19) 0.1750(3) 0.86946(17) 0.0441(11) Uani 1 1 d . . . . .
H2AA H 0.0996 0.1684 0.9020 0.053 Uiso 1 1 calc R . . . .
C3 C 0.1392(2) 0.1660(3) 0.79660(17) 0.0533(13) Uani 1 1 d . . . . .
H3 H 0.1629 0.1530 0.7722 0.064 Uiso 1 1 calc R . . . .
C4 C 0.0853(2) 0.2133(3) 0.79205(17) 0.0539(13) Uani 1 1 d . . . . .
H4 H 0.0674 0.2366 0.7638 0.065 Uiso 1 1 calc R . . . .
C5 C 0.0637(2) 0.2191(3) 0.83676(17) 0.0502(12) Uani 1 1 d . . . . .
C7 C 0.1922(2) 0.4507(3) 0.79690(18) 0.0526(13) Uani 1 1 d . . . . .
H7 H 0.2312 0.4577 0.7890 0.063 Uiso 1 1 calc R . . . .
C8 C 0.1699(3) 0.4770(3) 0.83949(19) 0.0674(17) Uani 1 1 d . . . . .
H8 H 0.1917 0.5047 0.8647 0.081 Uiso 1 1 calc R . . . .
C9 C 0.1111(3) 0.4552(4) 0.8379(2) 0.081(2) Uani 1 1 d . . . . .
H9 H 0.0860 0.4645 0.8620 0.097 Uiso 1 1 calc R . . . .
C10 C 0.0951(3) 0.4170(4) 0.7942(2) 0.0670(16) Uani 1 1 d . . . . .
H10 H 0.0571 0.3976 0.7837 0.080 Uiso 1 1 calc R . . . .
C11 C 0.1455(3) 0.4121(3) 0.76836(17) 0.0541(13) Uani 1 1 d . . . . .
C12 C 0.1497(3) 0.3756(4) 0.71938(19) 0.088(2) Uani 1 1 d . . . . .
H12A H 0.1903 0.3596 0.7161 0.132 Uiso 1 1 calc GR . . . .
H12B H 0.1370 0.4170 0.6956 0.132 Uiso 1 1 calc GR . . . .
H12C H 0.1243 0.3268 0.7152 0.132 Uiso 1 1 calc GR . . . .
C13 C 0.2327(2) 0.0522(3) 1.00328(16) 0.0441(11) Uani 1 1 d . . . . .
H13 H 0.2651 0.0243 0.9920 0.053 Uiso 1 1 calc R . . . .
C14 C 0.1866(2) 0.0923(3) 0.97485(18) 0.0442(11) Uani 1 1 d . . . . .
H14 H 0.1831 0.0958 0.9416 0.053 Uiso 1 1 calc R . . . .
C15 C 0.1466(2) 0.1260(3) 1.0050(2) 0.0622(15) Uani 1 1 d . . . . .
H15 H 0.1118 0.1560 0.9956 0.075 Uiso 1 1 calc R . . . .
C16 C 0.1686(3) 0.1061(4) 1.0518(2) 0.0765(19) Uani 1 1 d . . . . .
H16 H 0.1504 0.1205 1.0791 0.092 Uiso 1 1 calc R . . . .
C17 C 0.2223(3) 0.0612(3) 1.05145(19) 0.0626(15) Uani 1 1 d . . . . .
C18 C 0.2597(4) 0.0222(4) 1.0932(2) 0.117(3) Uani 1 1 d . . . . .
H18A H 0.3010 0.0215 1.0867 0.176 Uiso 1 1 calc GR . . . .
H18B H 0.2465 -0.0346 1.0980 0.176 Uiso 1 1 calc GR . . . .
H18C H 0.2557 0.0548 1.1216 0.176 Uiso 1 1 calc GR . . . .
C19 C 0.2468(3) 0.3631(3) 1.07025(16) 0.0644(17) Uani 1 1 d . . . . .
H19 H 0.2276 0.4099 1.0557 0.077 Uiso 1 1 calc R . . . .
C20 C 0.3063(3) 0.3416(3) 1.06810(16) 0.0594(15) Uani 1 1 d . . . . .
H20 H 0.3339 0.3714 1.0520 0.071 Uiso 1 1 calc R . . . .
C21 C 0.3172(2) 0.2686(3) 1.09387(15) 0.0493(12) Uani 1 1 d . . . . .
H21 H 0.3537 0.2404 1.0981 0.059 Uiso 1 1 calc R . . . .
C22 C 0.2650(2) 0.2438(3) 1.11261(14) 0.0427(11) Uani 1 1 d . . . . .
H22 H 0.2611 0.1963 1.1315 0.051 Uiso 1 1 calc R . . . .
C23 C 0.2194(2) 0.3006(4) 1.09885(16) 0.0588(14) Uani 1 1 d . . . . .
C24 C 0.1566(3) 0.2998(5) 1.1134(2) 0.108(3) Uani 1 1 d . . . . .
H24A H 0.1294 0.3186 1.0871 0.162 Uiso 1 1 calc GR . . . .
H24B H 0.1541 0.3368 1.1402 0.162 Uiso 1 1 calc GR . . . .
H24C H 0.1463 0.2434 1.1221 0.162 Uiso 1 1 calc GR . . . .
C25 C 0.3886(2) -0.0150(3) 0.86425(16) 0.0430(11) Uani 1 1 d . . . . .
H25 H 0.4275 -0.0355 0.8649 0.052 Uiso 1 1 calc R . . . .
C26 C 0.3542(2) 0.0163(3) 0.82354(15) 0.0417(11) Uani 1 1 d . . . . .
H26 H 0.3664 0.0206 0.7929 0.050 Uiso 1 1 calc R . . . .
C27 C 0.2982(2) 0.0399(2) 0.83734(14) 0.0370(10) Uani 1 1 d . . . . .
H27 H 0.2664 0.0616 0.8174 0.044 Uiso 1 1 calc R . . . .
C28 C 0.29886(18) 0.0249(2) 0.88653(14) 0.0329(9) Uani 1 1 d . . . . .
H28 H 0.2676 0.0363 0.9051 0.039 Uiso 1 1 calc R . . . .
C29 C 0.3548(2) -0.0105(2) 0.90349(15) 0.0378(10) Uani 1 1 d . . . . .
C30 C 0.3737(2) -0.0434(3) 0.95258(16) 0.0491(12) Uani 1 1 d . . . . .
H30A H 0.4162 -0.0524 0.9559 0.074 Uiso 1 1 calc GR . . . .
H30B H 0.3536 -0.0957 0.9574 0.074 Uiso 1 1 calc GR . . . .
H30C H 0.3635 -0.0030 0.9760 0.074 Uiso 1 1 calc GR . . . .
C31 C 0.47776(18) 0.2424(3) 0.89605(17) 0.0422(10) Uani 1 1 d . U . . .
H31 H 0.4824 0.2728 0.9245 0.051 Uiso 1 1 calc R . . . .
C32 C 0.4533(2) 0.2717(4) 0.85249(18) 0.0528(12) Uani 1 1 d . U . . .
H32 H 0.4385 0.3261 0.8470 0.063 Uiso 1 1 calc R . . . .
C33 C 0.4534(2) 0.2112(4) 0.8188(2) 0.0640(14) Uani 1 1 d . U . . .
H33 H 0.4385 0.2166 0.7869 0.077 Uiso 1 1 calc R . . . .
C34 C 0.4791(2) 0.1407(3) 0.83954(19) 0.0533(12) Uani 1 1 d . U . . .
H34 H 0.4854 0.0902 0.8239 0.064 Uiso 1 1 calc R . . . .
C35 C 0.49476(19) 0.1573(3) 0.8895(2) 0.0554(12) Uani 1 1 d . U . . .
C36 C 0.5240(2) 0.1023(4) 0.9274(2) 0.0782(18) Uani 1 1 d . . . . .
H36A H 0.5300 0.1333 0.9568 0.117 Uiso 1 1 calc GR . . . .
H36B H 0.5619 0.0835 0.9182 0.117 Uiso 1 1 calc GR . . . .
H36C H 0.4990 0.0542 0.9317 0.117 Uiso 1 1 calc GR . . . .
C37 C 0.16379(17) 0.4374(2) 0.97184(13) 0.0290(8) Uani 1 1 d . . . . .
C38 C 0.10712(17) 0.4413(3) 0.99001(13) 0.0318(9) Uani 1 1 d . . . . .
C39 C 0.09021(18) 0.5132(3) 1.01348(14) 0.0357(10) Uani 1 1 d . . . . .
H39 H 0.0532 0.5138 1.0259 0.043 Uiso 1 1 calc R . . . .
C40 C 0.1262(2) 0.5840(3) 1.01916(14) 0.0384(10) Uani 1 1 d . . . . .
C41 C 0.1805(2) 0.5814(3) 0.99992(15) 0.0383(10) Uani 1 1 d . . . . .
H41 H 0.2050 0.6288 1.0024 0.046 Uiso 1 1 calc R . . . .
C42 C 0.19983(18) 0.5094(3) 0.97687(14) 0.0351(9) Uani 1 1 d . . . . .
C43 C 0.06506(19) 0.3671(3) 0.98597(17) 0.0456(11) Uani 1 1 d . . . . .
H43A H 0.0553 0.3534 0.9528 0.068 Uiso 1 1 calc GR . . . .
H43B H 0.0292 0.3812 1.0003 0.068 Uiso 1 1 calc GR . . . .
H43C H 0.0839 0.3194 1.0023 0.068 Uiso 1 1 calc GR . . . .
C44 C 0.1067(2) 0.6618(3) 1.04479(19) 0.0591(14) Uani 1 1 d . . . . .
H44A H 0.1413 0.6930 1.0575 0.089 Uiso 1 1 calc GR . . . .
H44B H 0.0839 0.6452 1.0705 0.089 Uiso 1 1 calc GR . . . .
H44C H 0.0824 0.6966 1.0227 0.089 Uiso 1 1 calc GR . . . .
C45 C 0.2619(2) 0.5114(3) 0.96056(18) 0.0503(12) Uani 1 1 d . . . . .
H45A H 0.2746 0.5690 0.9579 0.076 Uiso 1 1 calc GR . . . .
H45B H 0.2616 0.4843 0.9299 0.076 Uiso 1 1 calc GR . . . .
H45C H 0.2890 0.4823 0.9834 0.076 Uiso 1 1 calc GR . . . .
C46 C 0.42291(17) 0.2513(3) 1.00873(13) 0.0308(9) Uani 1 1 d . . . . .
C47 C 0.46025(18) 0.2034(3) 1.04198(14) 0.0346(9) Uani 1 1 d . . . . .
C48 C 0.51310(19) 0.2386(3) 1.06377(15) 0.0441(11) Uani 1 1 d . . . . .
H48 H 0.5370 0.2062 1.0857 0.053 Uiso 1 1 calc R . . . .
C49 C 0.5312(2) 0.3193(3) 1.05405(17) 0.0492(12) Uani 1 1 d . . . . .
C50 C 0.4939(2) 0.3669(3) 1.02225(16) 0.0484(12) Uani 1 1 d . . . . .
H50 H 0.5049 0.4219 1.0155 0.058 Uiso 1 1 calc R . . . .
C51 C 0.44056(19) 0.3352(3) 1.00020(15) 0.0376(10) Uani 1 1 d . . . . .
C52 C 0.4453(2) 0.1148(3) 1.05375(16) 0.0464(11) Uani 1 1 d . . . . .
H52A H 0.4494 0.0794 1.0265 0.070 Uiso 1 1 calc GR . . . .
H52B H 0.4049 0.1122 1.0621 0.070 Uiso 1 1 calc GR . . . .
H52C H 0.4721 0.0956 1.0803 0.070 Uiso 1 1 calc GR . . . .
C53 C 0.5905(2) 0.3549(4) 1.0767(2) 0.0788(18) Uani 1 1 d . . . . .
H53A H 0.5832 0.3905 1.1032 0.118 Uiso 1 1 calc GR . . . .
H53B H 0.6091 0.3874 1.0533 0.118 Uiso 1 1 calc GR . . . .
H53C H 0.6164 0.3093 1.0878 0.118 Uiso 1 1 calc GR . . . .
C54 C 0.4040(2) 0.3907(3) 0.96500(18) 0.0522(12) Uani 1 1 d . . . . .
H54A H 0.3649 0.3987 0.9755 0.078 Uiso 1 1 calc GR . . . .
H54B H 0.4004 0.3644 0.9340 0.078 Uiso 1 1 calc GR . . . .
H54C H 0.4233 0.4445 0.9631 0.078 Uiso 1 1 calc GR . . . .
C55 C 0.32723(18) 0.3405(2) 0.78814(13) 0.0302(9) Uani 1 1 d . . . . .
C56 C 0.33435(19) 0.3034(3) 0.74322(14) 0.0373(10) Uani 1 1 d . . . . .
C57 C 0.3616(2) 0.3492(3) 0.70910(15) 0.0541(13) Uani 1 1 d . . . . .
H57 H 0.3675 0.3234 0.6801 0.065 Uiso 1 1 calc R . . . .
C58 C 0.3802(3) 0.4318(4) 0.71664(16) 0.0662(17) Uani 1 1 d . . . . .
C59 C 0.3728(2) 0.4673(3) 0.76028(16) 0.0578(15) Uani 1 1 d . . . . .
H59 H 0.3854 0.5227 0.7661 0.069 Uiso 1 1 calc R . . . .
C60 C 0.3471(2) 0.4236(3) 0.79616(14) 0.0393(10) Uani 1 1 d . . . . .
C61 C 0.3128(2) 0.2153(3) 0.73114(14) 0.0439(11) Uani 1 1 d . . . . .
H61A H 0.3336 0.1760 0.7528 0.066 Uiso 1 1 calc GR . . . .
H61B H 0.3204 0.2020 0.6989 0.066 Uiso 1 1 calc GR . . . .
H61C H 0.2706 0.2118 0.7341 0.066 Uiso 1 1 calc GR . . . .
C62 C 0.4095(3) 0.4803(5) 0.6785(2) 0.104(3) Uani 1 1 d . U . . .
H62A H 0.3791 0.5058 0.6567 0.156 Uiso 1 1 calc GR . . . .
H62B H 0.4330 0.4424 0.6613 0.156 Uiso 1 1 calc GR . . . .
H62C H 0.4348 0.5235 0.6934 0.156 Uiso 1 1 calc GR . . . .
C63 C 0.3421(2) 0.4684(3) 0.84333(15) 0.0482(12) Uani 1 1 d . . . . .
H63A H 0.3039 0.4562 0.8545 0.072 Uiso 1 1 calc GR . . . .
H63B H 0.3459 0.5282 0.8389 0.072 Uiso 1 1 calc GR . . . .
H63C H 0.3734 0.4493 0.8665 0.072 Uiso 1 1 calc GR . . . .
Li1 Li 0.2962(3) 0.3160(4) 0.9232(2) 0.0317(14) Uani 1 1 d . . . . .
O0AA O 0.17269(15) -0.2208(2) 0.89770(13) 0.0571(9) Uani 1 1 d . . . . .
O2 O 0.07382(19) -0.1046(2) 0.85347(14) 0.0757(12) Uani 1 1 d . . . . .
O3 O 0.07356(14) -0.1552(2) 0.96229(12) 0.0534(8) Uani 1 1 d . . . . .
O4 O 0.04160(15) -0.2882(2) 0.87969(11) 0.0517(8) Uani 1 1 d . . . . .
C64 C 0.1912(2) -0.2980(3) 0.8773(2) 0.0586(14) Uani 1 1 d . . . . .
H64A H 0.1638 -0.3136 0.8499 0.070 Uiso 1 1 calc R . . . .
H64B H 0.1921 -0.3433 0.9007 0.070 Uiso 1 1 calc R . . . .
C65 C 0.2523(3) -0.2828(4) 0.8623(3) 0.093(2) Uani 1 1 d . . . . .
H65A H 0.2819 -0.3143 0.8825 0.111 Uiso 1 1 calc R . . . .
H65B H 0.2543 -0.3004 0.8294 0.111 Uiso 1 1 calc R . . . .
C66 C 0.2634(3) -0.1924(4) 0.8672(3) 0.098(2) Uani 1 1 d . . . . .
H66A H 0.2556 -0.1643 0.8365 0.117 Uiso 1 1 calc R . . . .
H66B H 0.3046 -0.1819 0.8794 0.117 Uiso 1 1 calc R . . . .
C67 C 0.2223(3) -0.1620(4) 0.9012(3) 0.087(2) Uani 1 1 d . . . . .
H67A H 0.2420 -0.1612 0.9335 0.104 Uiso 1 1 calc R . . . .
H67B H 0.2084 -0.1054 0.8928 0.104 Uiso 1 1 calc R . . . .
C68 C 0.1076(3) -0.0912(4) 0.8128(2) 0.0833(19) Uani 1 1 d . . . . .
H68A H 0.1240 -0.1440 0.8023 0.100 Uiso 1 1 calc R . . . .
H68B H 0.1400 -0.0517 0.8205 0.100 Uiso 1 1 calc R . . . .
C69 C 0.0637(3) -0.0567(4) 0.7758(2) 0.0822(19) Uani 1 1 d . . . . .
H69A H 0.0418 -0.1017 0.7585 0.099 Uiso 1 1 calc R . . . .
H69B H 0.0833 -0.0224 0.7533 0.099 Uiso 1 1 calc R . . . .
C70 C 0.0225(3) -0.0037(3) 0.8028(2) 0.0677(16) Uani 1 1 d . . . . .
H70A H -0.0184 -0.0072 0.7883 0.081 Uiso 1 1 calc R . . . .
H70B H 0.0349 0.0550 0.8038 0.081 Uiso 1 1 calc R . . . .
C71 C 0.0284(3) -0.0422(4) 0.8527(2) 0.0730(17) Uani 1 1 d . . . . .
H71A H 0.0392 0.0009 0.8766 0.088 Uiso 1 1 calc R . . . .
H71B H -0.0092 -0.0675 0.8596 0.088 Uiso 1 1 calc R . . . .
C72 C 0.1154(3) -0.1100(4) 0.9942(2) 0.089(2) Uani 1 1 d . . . . .
H72A H 0.1256 -0.0566 0.9801 0.107 Uiso 1 1 calc R . . . .
H72B H 0.1518 -0.1427 1.0010 0.107 Uiso 1 1 calc R . . . .
C73 C 0.0862(3) -0.0954(5) 1.0388(2) 0.092(2) Uani 1 1 d . . . . .
H73A H 0.1061 -0.1278 1.0650 0.111 Uiso 1 1 calc R . . . .
H73B H 0.0880 -0.0361 1.0474 0.111 Uiso 1 1 calc R . . . .
C74 C 0.0239(3) -0.1226(5) 1.0291(2) 0.090(2) Uani 1 1 d . . . . .
H74A H 0.0160 -0.1710 1.0488 0.108 Uiso 1 1 calc R . . . .
H74B H -0.0031 -0.0773 1.0360 0.108 Uiso 1 1 calc R . . . .
C75 C 0.0156(3) -0.1451(4) 0.9784(2) 0.0725(17) Uani 1 1 d . . . . .
H75A H -0.0070 -0.1972 0.9741 0.087 Uiso 1 1 calc R . . . .
H75B H -0.0063 -0.1009 0.9603 0.087 Uiso 1 1 calc R . . . .
C76 C 0.0415(2) -0.3668(3) 0.90536(17) 0.0507(12) Uani 1 1 d . . . . .
H76A H 0.0368 -0.3569 0.9389 0.061 Uiso 1 1 calc R . . . .
H76B H 0.0787 -0.3971 0.9030 0.061 Uiso 1 1 calc R . . . .
C77 C -0.0105(2) -0.4160(3) 0.88222(19) 0.0574(13) Uani 1 1 d . . . . .
H77A H -0.0472 -0.4023 0.8961 0.069 Uiso 1 1 calc R . . . .
H77B H -0.0034 -0.4764 0.8848 0.069 Uiso 1 1 calc R . . . .
C78 C -0.0125(3) -0.3867(4) 0.8312(2) 0.0674(16) Uani 1 1 d . . . . .
H78A H -0.0525 -0.3924 0.8151 0.081 Uiso 1 1 calc R . . . .
H78B H 0.0152 -0.4187 0.8137 0.081 Uiso 1 1 calc R . . . .
C79 C 0.0058(3) -0.2956(4) 0.83534(19) 0.0707(16) Uani 1 1 d . . . . .
H79A H 0.0284 -0.2796 0.8090 0.085 Uiso 1 1 calc R . . . .
H79B H -0.0292 -0.2595 0.8350 0.085 Uiso 1 1 calc R . . . .
Li2 Li 0.0909(4) -0.1919(5) 0.8997(3) 0.053(2) Uani 1 1 d . . . . .
O6 O 0.6548(9) 0.3025(10) 0.8910(5) 0.067(4) Uani 0.64(3) 1 d . U P A 1
O6A O 0.6521(19) 0.3144(16) 0.8928(9) 0.069(8) Uani 0.36(3) 1 d D U P A 2
O7 O 0.6033(3) 0.4751(5) 0.8549(3) 0.065(2) Uani 0.656(10) 1 d . U P A 1
O7A O 0.5964(7) 0.4606(8) 0.8291(6) 0.069(4) Uani 0.344(10) 1 d . U P A 2
O8 O 0.6062(4) 0.3397(6) 0.7770(3) 0.089(3) Uani 0.595(8) 1 d . U P A 1
O8A O 0.6371(6) 0.3007(7) 0.7845(4) 0.064(3) Uani 0.405(8) 1 d . U P A 2
C84 C 0.6681(11) 0.2225(11) 0.8977(6) 0.087(5) Uani 0.64(3) 1 d . U P A 1
H84A H 0.6972 0.2057 0.8762 0.104 Uiso 0.64(3) 1 calc R . P A 1
H84B H 0.6324 0.1885 0.8905 0.104 Uiso 0.64(3) 1 calc R . P A 1
C84A C 0.6488(18) 0.2143(16) 0.8845(8) 0.073(7) Uani 0.36(3) 1 d D U P A 2
H84C H 0.6081 0.1959 0.8753 0.088 Uiso 0.36(3) 1 calc R . P A 2
H84D H 0.6743 0.1966 0.8603 0.088 Uiso 0.36(3) 1 calc R . P A 2
C85 C 0.6923(7) 0.2078(11) 0.9469(6) 0.093(5) Uani 0.64(3) 1 d D U P A 1
H85A H 0.7339 0.2247 0.9524 0.111 Uiso 0.64(3) 1 calc R . P A 1
H85B H 0.6883 0.1492 0.9562 0.111 Uiso 0.64(3) 1 calc R . P A 1
C85A C 0.671(2) 0.1816(17) 0.9331(9) 0.165(17) Uani 0.36(3) 1 d D U P A 2
H85C H 0.6471 0.1339 0.9412 0.198 Uiso 0.36(3) 1 calc R . P A 2
H85D H 0.7123 0.1624 0.9327 0.198 Uiso 0.36(3) 1 calc R . P A 2
C86 C 0.6504(11) 0.2673(12) 0.9735(5) 0.089(5) Uani 0.64(3) 1 d D U P A 1
H86A H 0.6127 0.2401 0.9784 0.107 Uiso 0.64(3) 1 calc R . P A 1
H86B H 0.6696 0.2867 1.0039 0.107 Uiso 0.64(3) 1 calc R . P A 1
C86A C 0.6685(15) 0.2473(17) 0.9685(8) 0.072(6) Uani 0.36(3) 1 d D U P A 2
H86C H 0.7085 0.2640 0.9811 0.086 Uiso 0.36(3) 1 calc R . P A 2
H86D H 0.6471 0.2276 0.9948 0.086 Uiso 0.36(3) 1 calc R . P A 2
C87 C 0.6420(12) 0.3394(13) 0.9367(6) 0.088(6) Uani 0.64(3) 1 d . U P A 1
H87A H 0.6013 0.3608 0.9347 0.105 Uiso 0.64(3) 1 calc R . P A 1
H87B H 0.6693 0.3854 0.9455 0.105 Uiso 0.64(3) 1 calc R . P A 1
C87A C 0.6359(17) 0.3210(16) 0.9433(11) 0.063(6) Uani 0.36(3) 1 d D U P A 2
H87C H 0.5930 0.3161 0.9445 0.075 Uiso 0.36(3) 1 calc R . P A 2
H87D H 0.6494 0.3743 0.9576 0.075 Uiso 0.36(3) 1 calc R . P A 2
C88 C 0.5456(5) 0.4808(8) 0.8749(5) 0.102(4) Uani 0.656(10) 1 d . U P A 1
H88A H 0.5252 0.4267 0.8725 0.122 Uiso 0.656(10) 1 calc R . P A 1
H88B H 0.5513 0.4969 0.9084 0.122 Uiso 0.656(10) 1 calc R . P A 1
C88A C 0.5382(8) 0.4616(11) 0.8058(8) 0.089(7) Uani 0.344(10) 1 d . U P A 2
H88C H 0.5129 0.4217 0.8207 0.106 Uiso 0.344(10) 1 calc R . P A 2
H88D H 0.5388 0.4465 0.7723 0.106 Uiso 0.344(10) 1 calc R . P A 2
C89 C 0.5133(6) 0.5392(10) 0.8496(6) 0.109(4) Uani 0.656(10) 1 d . U P A 1
H89A H 0.4813 0.5608 0.8671 0.131 Uiso 0.656(10) 1 calc R . P A 1
H89B H 0.4964 0.5170 0.8190 0.131 Uiso 0.656(10) 1 calc R . P A 1
C89A C 0.5139(13) 0.5547(15) 0.8106(15) 0.134(12) Uani 0.344(10) 1 d . U P A 2
H89C H 0.5072 0.5812 0.7794 0.161 Uiso 0.344(10) 1 calc R . P A 2
H89D H 0.4765 0.5543 0.8253 0.161 Uiso 0.344(10) 1 calc R . P A 2
C90 C 0.5613(7) 0.6082(12) 0.8431(6) 0.090(4) Uani 0.656(10) 1 d . U P A 1
H90A H 0.5495 0.6447 0.8161 0.108 Uiso 0.656(10) 1 calc R . P A 1
H90B H 0.5693 0.6422 0.8718 0.108 Uiso 0.656(10) 1 calc R . P A 1
C90A C 0.552(2) 0.593(3) 0.836(2) 0.162(19) Uani 0.344(10) 1 d . U P A 2
H90C H 0.5335 0.6215 0.8611 0.194 Uiso 0.344(10) 1 calc R . P A 2
H90D H 0.5694 0.6359 0.8166 0.194 Uiso 0.344(10) 1 calc R . P A 2
C91 C 0.6147(5) 0.5536(7) 0.8340(4) 0.063(3) Uani 0.656(10) 1 d . U P A 1
H91A H 0.6178 0.5475 0.7999 0.076 Uiso 0.656(10) 1 calc R . P A 1
H91B H 0.6515 0.5780 0.8488 0.076 Uiso 0.656(10) 1 calc R . P A 1
C91A C 0.5999(15) 0.540(2) 0.8574(14) 0.143(17) Uani 0.344(10) 1 d . U P A 2
H91C H 0.5944 0.5292 0.8907 0.171 Uiso 0.344(10) 1 calc R . P A 2
H91D H 0.6384 0.5675 0.8557 0.171 Uiso 0.344(10) 1 calc R . P A 2
C92 C 0.5504(4) 0.3571(7) 0.7552(3) 0.073(3) Uani 0.595(8) 1 d . U P A 1
H92A H 0.5483 0.4157 0.7451 0.087 Uiso 0.595(8) 1 calc R . P A 1
H92B H 0.5206 0.3479 0.7775 0.087 Uiso 0.595(8) 1 calc R . P A 1
C92A C 0.6543(8) 0.3088(11) 0.7381(5) 0.069(4) Uani 0.405(8) 1 d . U P A 2
H92C H 0.6938 0.2846 0.7365 0.083 Uiso 0.405(8) 1 calc R . P A 2
H92D H 0.6559 0.3680 0.7294 0.083 Uiso 0.405(8) 1 calc R . P A 2
C93 C 0.5388(5) 0.3016(8) 0.7136(4) 0.081(3) Uani 0.595(8) 1 d . U P A 1
H93A H 0.5021 0.2701 0.7157 0.098 Uiso 0.595(8) 1 calc R . P A 1
H93B H 0.5348 0.3345 0.6843 0.098 Uiso 0.595(8) 1 calc R . P A 1
C93A C 0.6109(10) 0.2648(17) 0.7049(7) 0.108(8) Uani 0.405(8) 1 d . U P A 2
H93C H 0.6297 0.2189 0.6890 0.130 Uiso 0.405(8) 1 calc R . P A 2
H93D H 0.5926 0.3033 0.6808 0.130 Uiso 0.405(8) 1 calc R . P A 2
C94 C 0.5857(8) 0.2486(13) 0.7138(7) 0.117(4) Uani 0.595(8) 1 d . U P A 1
H94A H 0.6017 0.2494 0.6829 0.140 Uiso 0.595(8) 1 calc R . P A 1
H94B H 0.5733 0.1914 0.7203 0.140 Uiso 0.595(8) 1 calc R . P A 1
C94A C 0.5639(9) 0.2307(15) 0.7369(6) 0.099(7) Uani 0.405(8) 1 d . U P A 2
H94C H 0.5294 0.2678 0.7363 0.119 Uiso 0.405(8) 1 calc R . P A 2
H94D H 0.5507 0.1744 0.7272 0.119 Uiso 0.405(8) 1 calc R . P A 2
C95 C 0.6303(8) 0.2757(12) 0.7502(7) 0.127(4) Uani 0.595(8) 1 d . U P A 1
H95A H 0.6429 0.2286 0.7709 0.153 Uiso 0.595(8) 1 calc R . P A 1
H95B H 0.6650 0.2968 0.7357 0.153 Uiso 0.595(8) 1 calc R . P A 1
C95A C 0.5966(7) 0.2301(10) 0.7824(5) 0.077(5) Uani 0.405(8) 1 d . U P A 2
H95C H 0.6188 0.1778 0.7871 0.092 Uiso 0.405(8) 1 calc R . P A 2
H95D H 0.5697 0.2349 0.8073 0.092 Uiso 0.405(8) 1 calc R . P A 2
Li3 Li 0.6485(5) 0.3765(6) 0.8360(3) 0.065(2) Uani 1 1 d . . . . .
O9 O 0.1311(7) 0.7139(10) 0.7488(6) 0.085(5) Uani 0.391(13) 1 d D U P B 1
C96 C 0.1283(16) 0.6258(13) 0.7330(12) 0.138(12) Uani 0.391(13) 1 d D U P B 1
H96A H 0.0924 0.6154 0.7116 0.166 Uiso 0.391(13) 1 calc R . P B 1
H96B H 0.1288 0.5876 0.7600 0.166 Uiso 0.391(13) 1 calc R . P B 1
C97 C 0.1847(16) 0.6154(12) 0.7067(11) 0.175(13) Uani 0.391(13) 1 d D U P B 1
H97A H 0.1823 0.5670 0.6854 0.210 Uiso 0.391(13) 1 calc R . P B 1
H97B H 0.2208 0.6121 0.7285 0.210 Uiso 0.391(13) 1 calc R . P B 1
C98 C 0.1796(13) 0.7011(12) 0.6787(7) 0.127(9) Uani 0.391(13) 1 d D U P B 1
H98A H 0.2178 0.7167 0.6677 0.153 Uiso 0.391(13) 1 calc R . P B 1
H98B H 0.1500 0.6974 0.6513 0.153 Uiso 0.391(13) 1 calc R . P B 1
C99 C 0.1616(9) 0.7616(10) 0.7131(7) 0.093(6) Uani 0.391(13) 1 d D U P B 1
H99A H 0.1347 0.8030 0.6973 0.112 Uiso 0.391(13) 1 calc R . P B 1
H99B H 0.1963 0.7907 0.7284 0.112 Uiso 0.391(13) 1 calc R . P B 1
O9A O 0.1556(9) 0.7225(9) 0.7438(6) 0.149(6) Uani 0.609(13) 1 d D U P B 2
C96A C 0.1168(8) 0.6481(10) 0.7366(5) 0.101(5) Uani 0.609(13) 1 d D U P B 2
H96C H 0.0750 0.6640 0.7356 0.121 Uiso 0.609(13) 1 calc R . P B 2
H96D H 0.1256 0.6073 0.7622 0.121 Uiso 0.609(13) 1 calc R . P B 2
C97A C 0.1312(7) 0.6119(7) 0.6885(4) 0.107(5) Uani 0.609(13) 1 d D U P B 2
H97C H 0.1316 0.5507 0.6893 0.129 Uiso 0.609(13) 1 calc R . P B 2
H97D H 0.1022 0.6305 0.6629 0.129 Uiso 0.609(13) 1 calc R . P B 2
C98A C 0.1913(9) 0.6455(16) 0.6821(8) 0.197(11) Uani 0.609(13) 1 d D U P B 2
H98C H 0.2196 0.5998 0.6798 0.236 Uiso 0.609(13) 1 calc R . P B 2
H98D H 0.1903 0.6795 0.6533 0.236 Uiso 0.609(13) 1 calc R . P B 2
C99A C 0.2081(8) 0.6971(15) 0.7245(8) 0.202(10) Uani 0.609(13) 1 d D U P B 2
H99C H 0.2330 0.6646 0.7480 0.242 Uiso 0.609(13) 1 calc R . P B 2
H99D H 0.2305 0.7462 0.7158 0.242 Uiso 0.609(13) 1 calc R . P B 2
O5 O 0.730(2) 0.424(3) 0.8315(16) 0.088(6) Uani 0.34(2) 1 d . U P A 1
C80 C 0.7796(16) 0.414(3) 0.8614(15) 0.090(6) Uani 0.34(2) 1 d . U P A 1
H80A H 0.7853 0.3553 0.8702 0.108 Uiso 0.34(2) 1 calc R . P A 1
H80B H 0.7772 0.4472 0.8903 0.108 Uiso 0.34(2) 1 calc R . P A 1
C83 C 0.7431(10) 0.431(2) 0.7817(9) 0.091(6) Uani 0.34(2) 1 d . U P A 1
H83A H 0.7130 0.4632 0.7624 0.109 Uiso 0.34(2) 1 calc R . P A 1
H83B H 0.7483 0.3762 0.7671 0.109 Uiso 0.34(2) 1 calc R . P A 1
C81 C 0.8285(12) 0.444(2) 0.8356(11) 0.093(6) Uani 0.34(2) 1 d . U P A 1
H81A H 0.8517 0.4857 0.8543 0.112 Uiso 0.34(2) 1 calc R . P A 1
H81B H 0.8547 0.3968 0.8295 0.112 Uiso 0.34(2) 1 calc R . P A 1
C82 C 0.8028(11) 0.479(2) 0.7910(11) 0.094(6) Uani 0.34(2) 1 d . U P A 1
H82A H 0.8284 0.4700 0.7655 0.112 Uiso 0.34(2) 1 calc R . P A 1
H82B H 0.7960 0.5396 0.7942 0.112 Uiso 0.34(2) 1 calc R . P A 1
C80A C 0.7714(8) 0.4224(14) 0.8685(6) 0.065(3) Uani 0.66(2) 1 d . U P A 2
H80C H 0.7844 0.3681 0.8817 0.078 Uiso 0.66(2) 1 calc R . P A 2
H80D H 0.7532 0.4539 0.8930 0.078 Uiso 0.66(2) 1 calc R . P A 2
C81A C 0.8241(5) 0.4708(8) 0.8521(4) 0.067(2) Uani 0.66(2) 1 d . U P A 2
H81C H 0.8538 0.4329 0.8410 0.081 Uiso 0.66(2) 1 calc R . P A 2
H81D H 0.8429 0.5061 0.8776 0.081 Uiso 0.66(2) 1 calc R . P A 2
C82A C 0.7944(5) 0.5238(9) 0.8113(4) 0.073(3) Uani 0.66(2) 1 d . U P A 2
H82C H 0.7799 0.5768 0.8233 0.088 Uiso 0.66(2) 1 calc R . P A 2
H82D H 0.8222 0.5358 0.7878 0.088 Uiso 0.66(2) 1 calc R . P A 2
C83A C 0.7498(6) 0.4776(10) 0.7926(4) 0.076(3) Uani 0.66(2) 1 d . U P A 2
H83C H 0.7619 0.4496 0.7643 0.091 Uiso 0.66(2) 1 calc R . P A 2
H83D H 0.7164 0.5144 0.7825 0.091 Uiso 0.66(2) 1 calc R . P A 2
O5A O 0.7285(9) 0.4107(11) 0.8265(6) 0.066(3) Uani 0.66(2) 1 d . U P A 2

loop_
_atom_site_aniso_label
_atom_site_aniso_U_11
_atom_site_aniso_U_22
_atom_site_aniso_U_33
_atom_site_aniso_U_23
_atom_site_aniso_U_13
_atom_site_aniso_U_12
Dy1 0.02957(10) 0.03154(10) 0.02877(10) -0.00638(8) -0.00475(8) 0.00584(8)
Dy2 0.04258(11) 0.03160(10) 0.02219(9) -0.00066(8) 0.00847(8) -0.00270(9)
Dy3 0.02446(9) 0.03086(10) 0.02849(10) -0.00378(8) 0.00376(7) 0.00250(8)
As1 0.0369(2) 0.0371(2) 0.0274(2) -0.00758(17) 0.00360(17) 0.01024(18)
As2 0.0293(2) 0.0324(2) 0.02313(19) -0.00216(16) -0.00342(16) 0.00075(17)
As3 0.0315(2) 0.0302(2) 0.02251(19) 0.00375(16) 0.00561(16) 0.00128(17)
C0AA 0.035(2) 0.033(2) 0.062(3) -0.010(2) -0.002(2) -0.0061(19)
C1AA 0.037(3) 0.117(5) 0.087(4) 0.001(4) -0.001(3) 0.004(3)
C2AA 0.032(2) 0.050(3) 0.049(3) -0.006(2) -0.003(2) -0.015(2)
C3 0.058(3) 0.055(3) 0.047(3) -0.026(2) 0.005(2) -0.022(3)
C4 0.054(3) 0.065(3) 0.039(3) -0.013(2) -0.015(2) -0.013(3)
C5 0.033(2) 0.064(3) 0.051(3) -0.010(2) -0.008(2) -0.007(2)
C7 0.062(3) 0.033(2) 0.060(3) 0.012(2) -0.008(3) 0.010(2)
C8 0.115(5) 0.028(3) 0.054(3) -0.005(2) -0.018(3) 0.025(3)
C9 0.097(5) 0.069(4) 0.077(4) 0.005(3) 0.008(4) 0.058(4)
C10 0.056(3) 0.066(4) 0.074(4) 0.016(3) -0.020(3) 0.025(3)
C11 0.078(4) 0.039(3) 0.042(3) 0.004(2) -0.014(3) 0.015(3)
C12 0.150(7) 0.071(4) 0.039(3) 0.003(3) -0.013(4) 0.008(4)
C13 0.056(3) 0.030(2) 0.048(3) 0.002(2) 0.011(2) -0.009(2)
C14 0.040(3) 0.037(2) 0.057(3) -0.002(2) 0.011(2) -0.013(2)
C15 0.041(3) 0.047(3) 0.103(5) -0.002(3) 0.029(3) -0.015(2)
C16 0.102(5) 0.055(3) 0.084(5) 0.001(3) 0.063(4) -0.020(3)
C17 0.099(5) 0.040(3) 0.052(3) 0.010(2) 0.023(3) -0.019(3)
C18 0.234(10) 0.055(4) 0.060(4) 0.020(3) 0.001(5) -0.002(5)
C19 0.128(5) 0.038(3) 0.023(2) -0.011(2) -0.014(3) 0.026(3)
C20 0.106(5) 0.046(3) 0.025(2) -0.009(2) 0.003(3) -0.010(3)
C21 0.064(3) 0.060(3) 0.023(2) -0.012(2) 0.003(2) -0.007(3)
C22 0.059(3) 0.050(3) 0.020(2) 0.0001(19) 0.009(2) 0.007(2)
C23 0.071(4) 0.079(4) 0.027(2) -0.011(2) 0.005(2) 0.027(3)
C24 0.080(5) 0.181(8) 0.062(4) -0.033(5) 0.008(3) 0.057(5)
C25 0.045(3) 0.035(2) 0.048(3) -0.008(2) 0.002(2) 0.013(2)
C26 0.056(3) 0.036(2) 0.032(2) -0.0089(19) 0.003(2) 0.009(2)
C27 0.047(3) 0.029(2) 0.033(2) -0.0072(18) -0.0066(19) 0.0033(19)
C28 0.037(2) 0.025(2) 0.037(2) -0.0024(17) 0.0016(18) -0.0026(17)
C29 0.051(3) 0.022(2) 0.038(2) -0.0021(17) -0.006(2) 0.0064(19)
C30 0.064(3) 0.037(3) 0.044(3) 0.005(2) -0.007(2) 0.006(2)
C31 0.025(2) 0.046(2) 0.056(3) 0.002(2) 0.0065(19) -0.0041(18)
C32 0.031(2) 0.066(3) 0.063(3) 0.014(2) 0.011(2) -0.009(2)
C33 0.044(3) 0.084(4) 0.066(3) 0.012(3) 0.020(2) -0.001(3)
C34 0.032(2) 0.066(3) 0.065(3) -0.010(2) 0.022(2) -0.004(2)
C35 0.023(2) 0.066(3) 0.077(3) 0.021(2) 0.005(2) 0.006(2)
C36 0.050(3) 0.070(4) 0.113(5) 0.017(4) 0.001(3) 0.004(3)
C37 0.031(2) 0.033(2) 0.0225(19) -0.0015(16) 0.0019(16) 0.0060(17)
C38 0.031(2) 0.036(2) 0.028(2) 0.0017(17) 0.0031(17) 0.0087(18)
C39 0.033(2) 0.043(3) 0.032(2) 0.0020(19) 0.0056(18) 0.0144(19)
C40 0.047(3) 0.036(2) 0.030(2) -0.0025(18) -0.0065(19) 0.016(2)
C41 0.045(3) 0.029(2) 0.038(2) -0.0043(18) -0.006(2) 0.0002(19)
C42 0.032(2) 0.041(2) 0.032(2) -0.0013(18) 0.0026(18) 0.0035(19)
C43 0.035(2) 0.049(3) 0.055(3) -0.001(2) 0.014(2) 0.003(2)
C44 0.064(3) 0.050(3) 0.060(3) -0.018(3) -0.009(3) 0.024(3)
C45 0.041(3) 0.052(3) 0.059(3) -0.007(2) 0.011(2) -0.004(2)
C46 0.030(2) 0.035(2) 0.026(2) -0.0010(17) -0.0026(16) 0.0024(17)
C47 0.037(2) 0.038(2) 0.027(2) 0.0017(17) -0.0050(17) 0.0030(19)
C48 0.039(2) 0.056(3) 0.034(2) 0.002(2) -0.0132(19) 0.006(2)
C49 0.042(3) 0.055(3) 0.049(3) -0.008(2) -0.008(2) -0.009(2)
C50 0.054(3) 0.039(3) 0.050(3) -0.005(2) -0.007(2) -0.010(2)
C51 0.041(2) 0.035(2) 0.036(2) -0.0011(18) -0.0045(19) -0.0035(19)
C52 0.043(3) 0.048(3) 0.044(3) 0.016(2) -0.013(2) 0.003(2)
C53 0.058(4) 0.084(4) 0.088(4) -0.010(4) -0.028(3) -0.020(3)
C54 0.061(3) 0.034(3) 0.058(3) 0.006(2) -0.013(2) -0.004(2)
C55 0.036(2) 0.033(2) 0.0210(19) 0.0019(16) 0.0025(16) -0.0055(18)
C56 0.039(2) 0.049(3) 0.023(2) -0.0022(18) 0.0019(17) -0.009(2)
C57 0.066(3) 0.076(4) 0.022(2) -0.006(2) 0.011(2) -0.028(3)
C58 0.084(4) 0.087(4) 0.028(2) 0.003(3) 0.008(2) -0.052(3)
C59 0.080(4) 0.057(3) 0.036(3) 0.001(2) -0.002(2) -0.043(3)
C60 0.054(3) 0.040(2) 0.023(2) 0.0014(18) -0.0027(19) -0.015(2)
C61 0.062(3) 0.045(3) 0.025(2) -0.0078(19) 0.004(2) -0.001(2)
C62 0.135(5) 0.124(5) 0.057(3) 0.005(4) 0.026(4) -0.081(5)
C63 0.073(3) 0.038(3) 0.032(2) -0.0062(19) -0.004(2) -0.012(2)
Li1 0.035(4) 0.033(4) 0.026(3) 0.002(3) 0.003(3) -0.005(3)
O0AA 0.052(2) 0.0384(18) 0.083(3) -0.0110(17) 0.0171(18) -0.0075(16)
O2 0.103(3) 0.056(2) 0.072(3) 0.021(2) 0.031(2) 0.030(2)
O3 0.051(2) 0.050(2) 0.061(2) -0.0107(16) 0.0168(17) -0.0133(16)
O4 0.059(2) 0.049(2) 0.0443(18) 0.0068(15) -0.0112(16) -0.0058(16)
C64 0.061(3) 0.040(3) 0.075(4) 0.001(3) 0.008(3) 0.002(2)
C65 0.049(3) 0.080(5) 0.153(7) -0.024(5) 0.025(4) -0.006(3)
C66 0.089(5) 0.069(4) 0.145(7) -0.034(4) 0.063(5) -0.021(4)
C67 0.065(4) 0.075(4) 0.124(6) -0.037(4) 0.035(4) -0.030(3)
C68 0.100(5) 0.078(4) 0.073(4) 0.018(3) 0.015(4) 0.015(4)
C69 0.078(4) 0.100(5) 0.065(4) 0.009(4) -0.012(3) 0.016(4)
C70 0.068(4) 0.047(3) 0.082(4) 0.006(3) -0.027(3) 0.001(3)
C71 0.073(4) 0.055(3) 0.090(4) 0.008(3) 0.005(3) 0.016(3)
C72 0.085(5) 0.089(5) 0.096(5) -0.030(4) 0.023(4) -0.051(4)
C73 0.113(6) 0.087(5) 0.080(5) -0.037(4) 0.025(4) -0.030(4)
C74 0.099(5) 0.093(5) 0.082(5) -0.006(4) 0.030(4) 0.015(4)
C75 0.059(4) 0.070(4) 0.093(5) -0.013(3) 0.030(3) -0.005(3)
C76 0.061(3) 0.046(3) 0.045(3) 0.004(2) 0.003(2) -0.004(2)
C77 0.042(3) 0.055(3) 0.076(4) -0.002(3) 0.015(3) 0.002(2)
C78 0.063(4) 0.072(4) 0.063(4) -0.016(3) -0.016(3) 0.006(3)
C79 0.081(4) 0.078(4) 0.049(3) 0.004(3) -0.016(3) 0.003(3)
Li2 0.062(5) 0.041(4) 0.055(5) 0.003(4) 0.008(4) 0.005(4)
O6 0.084(9) 0.062(6) 0.055(5) 0.013(4) 0.009(5) -0.020(5)
O6A 0.107(18) 0.054(9) 0.053(9) 0.005(6) 0.039(8) 0.023(9)
O7 0.065(4) 0.061(4) 0.072(5) -0.009(4) 0.018(4) -0.010(3)
O7A 0.078(7) 0.042(6) 0.082(11) -0.016(7) -0.023(7) -0.003(5)
O8 0.089(5) 0.113(6) 0.063(4) -0.034(4) -0.004(4) 0.014(5)
O8A 0.081(7) 0.071(7) 0.045(5) -0.015(4) 0.029(5) -0.033(6)
C84 0.124(13) 0.071(6) 0.069(7) 0.015(5) 0.029(7) -0.003(7)
C84A 0.111(19) 0.054(9) 0.058(10) 0.003(6) 0.023(9) 0.019(9)
C85 0.119(10) 0.090(8) 0.071(7) 0.016(6) 0.015(6) 0.000(7)
C85A 0.33(5) 0.084(11) 0.072(11) -0.002(8) -0.013(12) 0.071(16)
C86 0.120(12) 0.092(9) 0.059(6) 0.018(5) 0.023(6) -0.006(7)
C86A 0.095(17) 0.062(10) 0.061(9) 0.011(7) 0.021(9) -0.008(9)
C87 0.125(13) 0.090(8) 0.049(6) 0.011(5) 0.016(6) -0.017(7)
C87A 0.087(13) 0.057(10) 0.048(9) 0.000(6) 0.028(8) -0.012(9)
C88 0.083(6) 0.111(8) 0.117(9) -0.026(6) 0.035(6) -0.011(5)
C88A 0.070(9) 0.063(9) 0.126(16) -0.026(9) -0.025(9) 0.005(7)
C89 0.067(6) 0.137(9) 0.123(10) -0.039(7) 0.011(6) -0.002(5)
C89A 0.103(13) 0.074(10) 0.21(3) -0.034(13) -0.050(16) 0.021(10)
C90 0.056(6) 0.099(7) 0.110(9) -0.029(6) -0.019(6) 0.004(5)
C90A 0.12(2) 0.073(11) 0.27(4) -0.066(14) -0.08(2) 0.031(11)
C91 0.062(5) 0.057(5) 0.069(6) -0.004(4) -0.004(4) -0.005(4)
C91A 0.126(19) 0.080(12) 0.21(3) -0.085(18) -0.07(2) 0.035(13)
C92 0.069(5) 0.090(6) 0.059(5) -0.011(4) 0.005(4) -0.030(5)
C92A 0.087(9) 0.073(9) 0.053(6) -0.014(5) 0.035(6) -0.031(7)
C93 0.093(6) 0.089(7) 0.063(5) -0.012(5) 0.007(5) -0.035(5)
C93A 0.118(12) 0.155(18) 0.056(7) -0.029(7) 0.036(6) -0.075(13)
C94 0.122(9) 0.129(8) 0.097(8) -0.027(7) -0.006(7) -0.029(7)
C94A 0.095(9) 0.141(16) 0.066(7) -0.021(8) 0.029(6) -0.053(10)
C95 0.128(8) 0.141(8) 0.108(8) -0.029(7) -0.012(7) 0.003(7)
C95A 0.084(9) 0.079(8) 0.070(7) -0.018(6) 0.025(6) -0.044(7)
Li3 0.092(7) 0.055(5) 0.046(5) 0.003(4) -0.001(5) -0.015(5)
O9 0.103(10) 0.051(8) 0.103(9) 0.021(6) 0.017(7) -0.016(6)
C96 0.23(2) 0.055(9) 0.14(2) 0.011(9) 0.075(17) -0.026(9)
C97 0.27(3) 0.096(11) 0.18(2) 0.052(11) 0.12(2) 0.015(12)
C98 0.18(2) 0.086(11) 0.128(13) 0.031(9) 0.060(13) -0.017(11)
C99 0.089(12) 0.082(9) 0.108(11) 0.034(7) 0.009(9) -0.025(8)
O9A 0.225(14) 0.084(8) 0.143(11) -0.019(7) 0.045(9) -0.029(8)
C96A 0.168(11) 0.056(8) 0.081(8) 0.004(6) 0.020(7) 0.014(7)
C97A 0.169(12) 0.067(7) 0.092(8) 0.000(6) 0.041(7) 0.005(7)
C98A 0.224(15) 0.18(2) 0.207(17) -0.062(15) 0.104(13) -0.064(13)
C99A 0.211(13) 0.172(18) 0.232(19) -0.077(15) 0.075(11) -0.053(11)
O5 0.073(8) 0.118(13) 0.072(10) 0.036(9) 0.000(7) -0.023(8)
C80 0.075(8) 0.120(13) 0.075(10) 0.035(9) -0.001(7) -0.023(8)
C83 0.078(8) 0.120(13) 0.074(9) 0.034(9) 0.003(7) -0.023(8)
C81 0.077(8) 0.123(13) 0.079(10) 0.033(9) 0.002(7) -0.024(8)
C82 0.079(8) 0.123(13) 0.078(10) 0.033(9) 0.003(7) -0.025(8)
C80A 0.070(5) 0.084(5) 0.041(4) 0.018(4) 0.001(3) 0.008(4)
C81A 0.071(4) 0.086(5) 0.046(4) 0.012(4) 0.006(3) 0.007(4)
C82A 0.077(4) 0.092(5) 0.051(4) 0.024(4) 0.005(3) 0.005(4)
C83A 0.076(5) 0.099(5) 0.052(4) 0.034(4) -0.001(3) 0.004(4)
O5A 0.066(4) 0.092(5) 0.038(4) 0.026(3) 0.002(3) 0.011(4)

loop_
_atom_type_symbol
_atom_type_description
_atom_type_scat_dispersion_real
_atom_type_scat_dispersion_imag
_atom_type_scat_source
C C 0.0033 0.0016 'International Tables Vol C Tables 4.2.6.8 and 6.1.1.4'
H H 0.0000 0.0000 'International Tables Vol C Tables 4.2.6.8 and 6.1.1.4'
Li Li -0.0003 0.0001 'International Tables Vol C Tables 4.2.6.8 and 6.1.1.4'
O O 0.0106 0.0060 'International Tables Vol C Tables 4.2.6.8 and 6.1.1.4'
As As 0.0499 2.0058 'International Tables Vol C Tables 4.2.6.8 and 6.1.1.4'
Dy Dy -0.1892 4.4098 'International Tables Vol C Tables 4.2.6.8 and 6.1.1.4'

loop_
_geom_angle_atom_site_label_1
_geom_angle_atom_site_label_2
_geom_angle_atom_site_label_3
_geom_angle
As3 Dy1 As1 91.822(13)
C0AA Dy1 As1 96.25(10)
C0AA Dy1 As3 86.61(10)
C0AA Dy1 C2AA 30.20(13)
C0AA Dy1 C3 30.40(14)
C0AA Dy1 C4 49.84(15)
C0AA Dy1 C5 49.84(14)
C0AA Dy1 C7 150.26(15)
C0AA Dy1 C11 126.28(15)
C2AA Dy1 As1 82.18(10)
C2AA Dy1 As3 113.60(10)
C2AA Dy1 C4 49.23(15)
C2AA Dy1 C5 29.94(14)
C3 Dy1 As1 126.56(11)
C3 Dy1 As3 88.29(11)
C3 Dy1 C2AA 49.91(15)
C3 Dy1 C4 30.54(15)
C3 Dy1 C5 49.99(15)
C3 Dy1 C7 121.02(16)
C3 Dy1 C11 96.08(16)
C4 Dy1 As1 129.53(11)
C4 Dy1 As3 117.11(11)
C4 Dy1 C5 29.65(14)
C5 Dy1 As1 100.95(10)
C5 Dy1 As3 135.39(11)
C7 Dy1 As1 112.06(11)
C7 Dy1 As3 83.67(11)
C7 Dy1 C2AA 157.95(14)
C7 Dy1 C4 111.53(16)
C7 Dy1 C5 128.03(15)
C8 Dy1 As1 86.25(12)
C8 Dy1 As3 100.48(16)
C8 Dy1 C0AA 172.44(18)
C8 Dy1 C2AA 144.20(19)
C8 Dy1 C3 146.02(16)
C8 Dy1 C4 123.48(18)
C8 Dy1 C5 122.70(19)
C8 Dy1 C7 30.43(16)
C8 Dy1 C11 50.21(15)
C9 Dy1 As1 90.02(15)
C9 Dy1 As3 129.96(18)
C9 Dy1 C0AA 142.8(2)
C9 Dy1 C2AA 116.2(2)
C9 Dy1 C3 128.5(2)
C9 Dy1 C4 99.1(2)
C9 Dy1 C5 92.9(2)
C9 Dy1 C7 50.0(2)
C9 Dy1 C8 29.82(19)
C9 Dy1 C10 30.30(18)
C9 Dy1 C11 50.60(18)
C10 Dy1 As1 119.13(14)
C10 Dy1 As3 129.88(14)
C10 Dy1 C0AA 123.71(17)
C10 Dy1 C2AA 109.19(17)
C10 Dy1 C3 100.34(18)
C10 Dy1 C4 74.14(18)
C10 Dy1 C5 79.69(18)
C10 Dy1 C7 49.55(18)
C10 Dy1 C8 49.36(19)
C10 Dy1 C11 30.46(17)
C11 Dy1 As1 136.18(10)
C11 Dy1 As3 99.91(13)
C11 Dy1 C2AA 128.61(15)
C11 Dy1 C4 81.43(16)
C11 Dy1 C5 99.63(16)
C11 Dy1 C7 30.23(15)
As2 Dy2 As1 95.125(12)
C13 Dy2 As1 115.78(10)
C13 Dy2 As2 82.54(10)
C13 Dy2 C17 29.78(14)
C14 Dy2 As1 87.45(11)
C14 Dy2 As2 95.04(10)
C14 Dy2 C13 30.15(14)
C14 Dy2 C15 30.41(14)
C14 Dy2 C16 49.39(17)
C14 Dy2 C17 49.79(16)
C14 Dy2 C19 151.45(18)
C14 Dy2 C20 176.46(16)
C14 Dy2 C23 128.31(17)
C15 Dy2 As1 85.80(14)
C15 Dy2 As2 125.45(12)
C15 Dy2 C13 49.82(16)
C15 Dy2 C16 30.07(18)
C15 Dy2 C17 50.01(19)
C15 Dy2 C19 121.83(19)
C15 Dy2 C23 98.88(18)
C16 Dy2 As1 113.09(16)
C16 Dy2 As2 130.37(13)
C16 Dy2 C13 48.89(16)
C16 Dy2 C17 29.80(17)
C17 Dy2 As1 134.56(13)
C17 Dy2 As2 102.31(13)
C19 Dy2 As1 82.02(10)
C19 Dy2 As2 112.22(15)
C19 Dy2 C13 156.61(15)
C19 Dy2 C16 111.52(19)
C19 Dy2 C17 126.83(16)
C19 Dy2 C23 31.44(17)
C20 Dy2 As1 96.08(12)
C20 Dy2 As2 84.55(13)
C20 Dy2 C13 146.46(16)
C20 Dy2 C15 149.76(18)
C20 Dy2 C16 128.68(18)
C20 Dy2 C17 126.85(16)
C20 Dy2 C19 30.13(17)
C20 Dy2 C23 51.10(18)
C21 Dy2 As1 126.10(11)
C21 Dy2 As2 84.63(11)
C21 Dy2 C13 117.57(15)
C21 Dy2 C14 146.40(15)
C21 Dy2 C15 136.38(17)
C21 Dy2 C16 106.98(19)
C21 Dy2 C17 97.33(17)
C21 Dy2 C19 49.81(16)
C21 Dy2 C20 30.08(15)
C21 Dy2 C22 30.55(14)
C21 Dy2 C23 50.74(16)
C22 Dy2 As1 130.48(10)
C22 Dy2 As2 112.74(10)
C22 Dy2 C13 108.07(14)
C22 Dy2 C14 127.18(15)
C22 Dy2 C15 106.99(17)
C22 Dy2 C16 79.47(18)
C22 Dy2 C17 79.93(15)
C22 Dy2 C19 50.19(14)
C22 Dy2 C20 50.16(15)
C22 Dy2 C23 30.39(14)
C23 Dy2 As1 101.57(11)
C23 Dy2 As2 133.65(13)
C23 Dy2 C13 125.56(16)
C23 Dy2 C16 81.22(18)
C23 Dy2 C17 96.02(17)
As3 Dy3 As2 93.222(12)
C25 Dy3 As2 113.29(10)
C25 Dy3 As3 131.24(10)
C25 Dy3 C29 29.63(13)
C26 Dy3 As2 133.34(10)
C26 Dy3 As3 102.42(9)
C26 Dy3 C25 30.27(13)
C26 Dy3 C27 30.28(13)
C26 Dy3 C28 49.70(13)
C26 Dy3 C29 49.76(13)
C26 Dy3 C31 129.92(14)
C26 Dy3 C32 120.16(15)
C27 Dy3 As2 112.65(9)
C27 Dy3 As3 82.93(9)
C27 Dy3 C25 49.71(13)
C27 Dy3 C28 30.10(12)
C27 Dy3 C29 49.85(12)
C27 Dy3 C31 159.75(13)
C27 Dy3 C32 139.67(14)
C28 Dy3 As2 85.27(9)
C28 Dy3 As3 96.71(9)
C28 Dy3 C25 49.25(13)
C28 Dy3 C29 30.12(12)
C29 Dy3 As2 85.79(9)
C29 Dy3 As3 126.80(9)
C31 Dy3 As2 85.84(10)
C31 Dy3 As3 105.05(10)
C31 Dy3 C25 116.52(14)
C31 Dy3 C28 156.90(13)
C31 Dy3 C29 127.82(13)
C31 Dy3 C32 29.54(14)
C32 Dy3 As2 105.33(12)
C32 Dy3 As3 81.87(11)
C32 Dy3 C25 124.73(15)
C32 Dy3 C28 169.35(14)
C32 Dy3 C29 149.27(15)
C33 Dy3 As2 133.51(14)
C33 Dy3 As3 88.27(12)
C33 Dy3 C25 99.66(16)
C33 Dy3 C26 91.12(17)
C33 Dy3 C27 113.64(16)
C33 Dy3 C28 140.71(16)
C33 Dy3 C29 128.72(16)
C33 Dy3 C31 49.36(17)
C33 Dy3 C32 29.04(16)
C34 Dy3 As2 130.12(11)
C34 Dy3 As3 117.39(12)
C34 Dy3 C25 76.29(15)
C34 Dy3 C26 80.06(15)
C34 Dy3 C27 109.59(15)
C34 Dy3 C28 124.93(15)
C34 Dy3 C29 102.46(15)
C34 Dy3 C31 50.17(15)
C34 Dy3 C32 48.48(16)
C34 Dy3 C33 29.63(16)
C34 Dy3 C35 31.47(16)
C35 Dy3 As2 98.72(12)
C35 Dy3 As3 131.58(11)
C35 Dy3 C25 85.72(15)
C35 Dy3 C26 102.59(16)
C35 Dy3 C27 132.37(15)
C35 Dy3 C28 130.81(14)
C35 Dy3 C29 100.89(14)
C35 Dy3 C31 30.80(15)
C35 Dy3 C32 49.71(15)
C35 Dy3 C33 50.58(17)
Dy1 As1 Dy2 131.972(15)
C37 As1 Dy1 116.21(11)
C37 As1 Dy2 111.78(11)
C37 As1 Li1 118.18(19)
Li1 As1 Dy1 79.50(14)
Li1 As1 Dy2 76.75(14)
Dy2 As2 Dy3 133.287(15)
C46 As2 Dy2 113.09(11)
C46 As2 Dy3 110.81(11)
C46 As2 Li1 105.69(18)
Li1 As2 Dy2 76.16(14)
Li1 As2 Dy3 77.47(14)
Dy1 As3 Dy3 136.233(15)
C55 As3 Dy1 114.21(12)
C55 As3 Dy3 109.52(12)
C55 As3 Li1 121.14(18)
Li1 As3 Dy1 80.00(15)
Li1 As3 Dy3 79.14(15)
Dy1 C0AA H0AA 115.1
C2AA C0AA Dy1 76.2(3)
C2AA C0AA H0AA 125.9
C2AA C0AA C3 108.2(4)
C3 C0AA Dy1 75.0(3)
C3 C0AA H0AA 125.9
H1AA C1AA H1AB 109.5
H1AA C1AA H1AC 109.5
H1AB C1AA H1AC 109.5
C5 C1AA H1AA 109.5
C5 C1AA H1AB 109.5
C5 C1AA H1AC 109.5
Dy1 C2AA H2AA 116.7
C0AA C2AA Dy1 73.6(2)
C0AA C2AA H2AA 125.8
C0AA C2AA C5 108.5(4)
C5 C2AA Dy1 75.9(3)
C5 C2AA H2AA 125.8
Dy1 C3 H3 115.2
C0AA C3 Dy1 74.6(2)
C0AA C3 H3 126.5
C0AA C3 C4 107.0(4)
C4 C3 Dy1 76.0(3)
C4 C3 H3 126.5
Dy1 C4 H4 116.9
C3 C4 Dy1 73.5(2)
C3 C4 H4 125.6
C5 C4 Dy1 76.0(3)
C5 C4 C3 108.8(4)
C5 C4 H4 125.6
C1AA C5 Dy1 119.2(4)
C2AA C5 Dy1 74.1(2)
C2AA C5 C1AA 125.8(5)
C4 C5 Dy1 74.4(3)
C4 C5 C1AA 126.7(5)
C4 C5 C2AA 107.5(4)
Dy1 C7 H7 117.3
C8 C7 Dy1 73.9(3)
C8 C7 H7 126.0
C11 C7 Dy1 74.8(3)
C11 C7 H7 126.0
C11 C7 C8 108.0(5)
Dy1 C8 H8 116.6
C7 C8 Dy1 75.7(3)
C7 C8 H8 125.6
C9 C8 Dy1 74.1(3)
C9 C8 C7 108.7(5)
C9 C8 H8 125.6
Dy1 C9 H9 114.4
C8 C9 Dy1 76.1(3)
C8 C9 H9 126.0
C8 C9 C10 107.9(6)
C10 C9 Dy1 75.8(3)
C10 C9 H9 126.0
Dy1 C10 H10 116.9
C9 C10 Dy1 73.9(3)
C9 C10 H10 125.4
C9 C10 C11 109.3(6)
C11 C10 Dy1 75.7(3)
C11 C10 H10 125.4
C7 C11 Dy1 74.9(3)
C7 C11 C10 106.1(5)
C7 C11 C12 125.7(6)
C10 C11 Dy1 73.9(3)
C10 C11 C12 128.2(6)
C12 C11 Dy1 117.8(3)
C11 C12 H12A 109.5
C11 C12 H12B 109.5
C11 C12 H12C 109.5
H12A C12 H12B 109.5
H12A C12 H12C 109.5
H12B C12 H12C 109.5
Dy2 C13 H13 117.1
C14 C13 Dy2 73.0(2)
C14 C13 H13 125.6
C14 C13 C17 108.7(5)
C17 C13 Dy2 76.2(3)
C17 C13 H13 125.6
Dy2 C14 H14 114.6
C13 C14 Dy2 76.9(3)
C13 C14 H14 125.9
C15 C14 Dy2 74.9(3)
C15 C14 C13 108.2(5)
C15 C14 H14 125.9
Dy2 C15 H15 114.6
C14 C15 Dy2 74.7(3)
C14 C15 H15 126.5
C16 C15 Dy2 76.6(3)
C16 C15 C14 107.0(5)
C16 C15 H15 126.5
Dy2 C16 H16 116.9
C15 C16 Dy2 73.4(3)
C15 C16 H16 125.1
C15 C16 C17 109.7(5)
C17 C16 Dy2 76.4(3)
C17 C16 H16 125.1
C13 C17 Dy2 74.0(3)
C13 C17 C18 125.2(6)
C16 C17 Dy2 73.8(3)
C16 C17 C13 106.3(5)
C16 C17 C18 128.3(6)
C18 C17 Dy2 121.6(4)
C17 C18 H18A 109.5
C17 C18 H18B 109.5
C17 C18 H18C 109.5
H18A C18 H18B 109.5
H18A C18 H18C 109.5
H18B C18 H18C 109.5
Dy2 C19 H19 117.2
C20 C19 Dy2 74.6(3)
C20 C19 H19 125.7
C20 C19 C23 108.6(4)
C23 C19 Dy2 74.4(3)
C23 C19 H19 125.7
Dy2 C20 H20 117.1
C19 C20 Dy2 75.2(3)
C19 C20 H20 126.0
C21 C20 Dy2 73.7(3)
C21 C20 C19 108.0(5)
C21 C20 H20 126.0
Dy2 C21 H21 115.5
C20 C21 Dy2 76.2(3)
C20 C21 H21 125.6
C20 C21 C22 108.8(5)
C22 C21 Dy2 74.8(3)
C22 C21 H21 125.6
Dy2 C22 H22 115.8
C21 C22 Dy2 74.7(2)
C21 C22 H22 125.1
C21 C22 C23 109.8(5)
C23 C22 Dy2 76.3(2)
C23 C22 H22 125.1
C19 C23 Dy2 74.2(2)
C19 C23 C24 128.0(6)
C22 C23 Dy2 73.3(2)
C22 C23 C19 104.8(5)
C22 C23 C24 127.1(6)
C24 C23 Dy2 120.1(4)
C23 C24 H24A 109.5
C23 C24 H24B 109.5
C23 C24 H24C 109.5
H24A C24 H24B 109.5
H24A C24 H24C 109.5
H24B C24 H24C 109.5
Dy3 C25 H25 116.6
C26 C25 Dy3 73.3(2)
C26 C25 H25 125.5
C29 C25 Dy3 76.5(2)
C29 C25 H25 125.5
C29 C25 C26 108.9(4)
Dy3 C26 H26 114.5
C25 C26 Dy3 76.4(2)
C25 C26 H26 126.0
C27 C26 Dy3 75.4(2)
C27 C26 C25 107.9(4)
C27 C26 H26 126.0
Dy3 C27 H27 116.1
C26 C27 Dy3 74.3(2)
C26 C27 H27 126.2
C28 C27 Dy3 75.5(2)
C28 C27 C26 107.6(4)
C28 C27 H27 126.2
Dy3 C28 H28 115.4
C27 C28 Dy3 74.4(2)
C27 C28 H28 125.6
C27 C28 C29 108.9(4)
C29 C28 Dy3 76.7(2)
C29 C28 H28 125.6
C25 C29 Dy3 73.8(2)
C25 C29 C28 106.6(4)
C25 C29 C30 125.5(4)
C28 C29 Dy3 73.2(2)
C28 C29 C30 127.7(4)
C30 C29 Dy3 121.8(3)
C29 C30 H30A 109.5
C29 C30 H30B 109.5
C29 C30 H30C 109.5
H30A C30 H30B 109.5
H30A C30 H30C 109.5
H30B C30 H30C 109.5
Dy3 C31 H31 117.1
C32 C31 Dy3 75.4(3)
C32 C31 H31 126.4
C32 C31 C35 107.2(5)
C35 C31 Dy3 73.2(2)
C35 C31 H31 126.4
Dy3 C32 H32 117.5
C31 C32 Dy3 75.0(3)
C31 C32 H32 124.5
C33 C32 Dy3 74.6(3)
C33 C32 C31 110.9(5)
C33 C32 H32 124.5
Dy3 C33 H33 115.8
C32 C33 Dy3 76.3(3)
C32 C33 H33 125.9
C32 C33 C34 108.3(5)
C34 C33 Dy3 74.2(3)
C34 C33 H33 125.9
Dy3 C34 H34 115.8
C33 C34 Dy3 76.2(3)
C33 C34 H34 125.6
C33 C34 C35 108.7(5)
C35 C34 Dy3 74.4(2)
C35 C34 H34 125.6
C31 C35 Dy3 76.0(2)
C31 C35 C34 104.8(4)
C31 C35 C36 125.1(5)
C34 C35 Dy3 74.1(3)
C34 C35 C36 130.1(5)
C36 C35 Dy3 116.5(3)
C35 C36 H36A 109.5
C35 C36 H36B 109.5
C35 C36 H36C 109.5
H36A C36 H36B 109.5
H36A C36 H36C 109.5
H36B C36 H36C 109.5
C38 C37 As1 118.0(3)
C42 C37 As1 124.4(3)
C42 C37 C38 117.4(3)
C37 C38 C43 121.2(4)
C39 C38 C37 120.1(4)
C39 C38 C43 118.6(4)
C38 C39 H39 118.7
C40 C39 C38 122.5(4)
C40 C39 H39 118.7
C39 C40 C44 121.5(4)
C41 C40 C39 117.3(4)
C41 C40 C44 121.2(4)
C40 C41 H41 119.0
C40 C41 C42 122.0(4)
C42 C41 H41 119.0
C37 C42 C41 120.6(4)
C37 C42 C45 122.0(4)
C41 C42 C45 117.4(4)
C38 C43 H43A 109.5
C38 C43 H43B 109.5
C38 C43 H43C 109.5
H43A C43 H43B 109.5
H43A C43 H43C 109.5
H43B C43 H43C 109.5
C40 C44 H44A 109.5
C40 C44 H44B 109.5
C40 C44 H44C 109.5
H44A C44 H44B 109.5
H44A C44 H44C 109.5
H44B C44 H44C 109.5
C42 C45 H45A 109.5
C42 C45 H45B 109.5
C42 C45 H45C 109.5
H45A C45 H45B 109.5
H45A C45 H45C 109.5
H45B C45 H45C 109.5
C47 C46 As2 118.9(3)
C51 C46 As2 123.8(3)
C51 C46 C47 117.3(4)
C46 C47 C52 121.4(4)
C48 C47 C46 120.0(4)
C48 C47 C52 118.6(4)
C47 C48 H48 118.8
C49 C48 C47 122.5(4)
C49 C48 H48 118.8
C48 C49 C50 117.5(4)
C48 C49 C53 121.5(5)
C50 C49 C53 121.0(5)
C49 C50 H50 118.9
C49 C50 C51 122.1(4)
C51 C50 H50 118.9
C46 C51 C54 121.0(4)
C50 C51 C46 120.6(4)
C50 C51 C54 118.3(4)
C47 C52 H52A 109.5
C47 C52 H52B 109.5
C47 C52 H52C 109.5
H52A C52 H52B 109.5
H52A C52 H52C 109.5
H52B C52 H52C 109.5
C49 C53 H53A 109.5
C49 C53 H53B 109.5
C49 C53 H53C 109.5
H53A C53 H53B 109.5
H53A C53 H53C 109.5
H53B C53 H53C 109.5
C51 C54 H54A 109.5
C51 C54 H54B 109.5
C51 C54 H54C 109.5
H54A C54 H54B 109.5
H54A C54 H54C 109.5
H54B C54 H54C 109.5
C56 C55 As3 117.8(3)
C60 C55 As3 124.0(3)
C60 C55 C56 118.2(4)
C55 C56 C61 121.7(4)
C57 C56 C55 119.5(4)
C57 C56 C61 118.8(4)
C56 C57 H57 118.8
C58 C57 C56 122.3(4)
C58 C57 H57 118.8
C57 C58 C62 121.1(5)
C59 C58 C57 117.7(4)
C59 C58 C62 121.2(5)
C58 C59 H59 118.8
C58 C59 C60 122.3(4)
C60 C59 H59 118.8
C55 C60 C63 122.1(4)
C59 C60 C55 119.9(4)
C59 C60 C63 118.0(4)
C56 C61 H61A 109.5
C56 C61 H61B 109.5
C56 C61 H61C 109.5
H61A C61 H61B 109.5
H61A C61 H61C 109.5
H61B C61 H61C 109.5
C58 C62 H62A 109.5
C58 C62 H62B 109.5
C58 C62 H62C 109.5
H62A C62 H62B 109.5
H62A C62 H62C 109.5
H62B C62 H62C 109.5
C60 C63 H63A 109.5
C60 C63 H63B 109.5
C60 C63 H63C 109.5
H63A C63 H63B 109.5
H63A C63 H63C 109.5
H63B C63 H63C 109.5
Dy2 Li1 Dy1 99.91(16)
Dy2 Li1 Dy3 100.85(17)
Dy3 Li1 Dy1 99.89(16)
As1 Li1 Dy1 54.15(12)
As1 Li1 Dy2 56.05(12)
As1 Li1 Dy3 133.4(2)
As1 Li1 As2 110.1(2)
As2 Li1 Dy1 131.0(2)
As2 Li1 Dy2 55.11(11)
As2 Li1 Dy3 54.55(12)
As3 Li1 Dy1 53.92(12)
As3 Li1 Dy2 130.9(2)
As3 Li1 Dy3 54.52(12)
As3 Li1 As1 107.3(2)
As3 Li1 As2 107.6(2)
C64 O0AA C67 109.1(4)
C64 O0AA Li2 122.5(4)
C67 O0AA Li2 125.6(4)
C68 O2 Li2 123.8(4)
C71 O2 C68 108.5(4)
C71 O2 Li2 127.8(4)
C72 O3 C75 108.2(4)
C72 O3 Li2 123.0(4)
C75 O3 Li2 126.4(4)
C76 O4 Li2 124.4(4)
C79 O4 C76 109.9(4)
C79 O4 Li2 125.4(4)
O0AA C64 H64A 110.4
O0AA C64 H64B 110.4
O0AA C64 C65 106.5(4)
H64A C64 H64B 108.6
C65 C64 H64A 110.4
C65 C64 H64B 110.4
C64 C65 H65A 110.4
C64 C65 H65B 110.4
H65A C65 H65B 108.6
C66 C65 C64 106.6(5)
C66 C65 H65A 110.4
C66 C65 H65B 110.4
C65 C66 H66A 110.6
C65 C66 H66B 110.6
C65 C66 C67 105.7(5)
H66A C66 H66B 108.7
C67 C66 H66A 110.6
C67 C66 H66B 110.6
O0AA C67 C66 105.8(5)
O0AA C67 H67A 110.6
O0AA C67 H67B 110.6
C66 C67 H67A 110.6
C66 C67 H67B 110.6
H67A C67 H67B 108.7
O2 C68 H68A 110.9
O2 C68 H68B 110.9
O2 C68 C69 104.3(5)
H68A C68 H68B 108.9
C69 C68 H68A 110.9
C69 C68 H68B 110.9
C68 C69 H69A 110.8
C68 C69 H69B 110.8
C68 C69 C70 104.8(5)
H69A C69 H69B 108.9
C70 C69 H69A 110.8
C70 C69 H69B 110.8
C69 C70 H70A 111.0
C69 C70 H70B 111.0
C69 C70 C71 103.7(4)
H70A C70 H70B 109.0
C71 C70 H70A 111.0
C71 C70 H70B 111.0
O2 C71 C70 106.9(5)
O2 C71 H71A 110.3
O2 C71 H71B 110.3
C70 C71 H71A 110.3
C70 C71 H71B 110.3
H71A C71 H71B 108.6
O3 C72 H72A 110.4
O3 C72 H72B 110.4
O3 C72 C73 106.8(5)
H72A C72 H72B 108.6
C73 C72 H72A 110.4
C73 C72 H72B 110.4
C72 C73 H73A 110.4
C72 C73 H73B 110.4
H73A C73 H73B 108.6
C74 C73 C72 106.8(5)
C74 C73 H73A 110.4
C74 C73 H73B 110.4
C73 C74 H74A 110.4
C73 C74 H74B 110.4
H74A C74 H74B 108.6
C75 C74 C73 106.5(5)
C75 C74 H74A 110.4
C75 C74 H74B 110.4
O3 C75 C74 107.4(5)
O3 C75 H75A 110.2
O3 C75 H75B 110.2
C74 C75 H75A 110.2
C74 C75 H75B 110.2
H75A C75 H75B 108.5
O4 C76 H76A 110.6
O4 C76 H76B 110.6
O4 C76 C77 105.8(4)
H76A C76 H76B 108.7
C77 C76 H76A 110.6
C77 C76 H76B 110.6
C76 C77 H77A 111.4
C76 C77 H77B 111.4
C76 C77 C78 101.7(4)
H77A C77 H77B 109.3
C78 C77 H77A 111.4
C78 C77 H77B 111.4
C77 C78 H78A 111.0
C77 C78 H78B 111.0
C77 C78 C79 104.0(4)
H78A C78 H78B 109.0
C79 C78 H78A 111.0
C79 C78 H78B 111.0
O4 C79 C78 105.9(4)
O4 C79 H79A 110.6
O4 C79 H79B 110.6
C78 C79 H79A 110.6
C78 C79 H79B 110.6
H79A C79 H79B 108.7
O0AA Li2 O2 106.7(4)
O0AA Li2 O3 112.3(5)
O0AA Li2 O4 109.3(4)
O2 Li2 O3 110.8(4)
O2 Li2 O4 107.6(4)
O3 Li2 O4 110.0(4)
C84 O6 C87 108.8(12)
C84 O6 Li3 134.4(15)
C87 O6 Li3 116.9(14)
C84A O6A Li3 113.5(17)
C87A O6A C84A 101.2(18)
C87A O6A Li3 140.7(18)
C88 O7 Li3 130.6(8)
C91 O7 C88 107.9(9)
C91 O7 Li3 118.2(7)
C88A O7A C91A 103.7(17)
C88A O7A Li3 129.4(12)
C91A O7A Li3 125.3(16)
C92 O8 C95 106.9(10)
C92 O8 Li3 132.8(8)
C95 O8 Li3 119.9(11)
C92A O8A C95A 105.2(11)
C92A O8A Li3 129.0(10)
C95A O8A Li3 124.6(9)
O6 C84 H84A 109.5
O6 C84 H84B 109.5
O6 C84 C85 110.5(14)
H84A C84 H84B 108.1
C85 C84 H84A 109.5
C85 C84 H84B 109.5
O6A C84A H84C 111.4
O6A C84A H84D 111.4
H84C C84A H84D 109.3
C85A C84A O6A 101.7(16)
C85A C84A H84C 111.4
C85A C84A H84D 111.4
C84 C85 H85A 111.8
C84 C85 H85B 111.8
C84 C85 C86 99.7(11)
H85A C85 H85B 109.6
C86 C85 H85A 111.8
C86 C85 H85B 111.8
C84A C85A H85C 109.7
C84A C85A H85D 109.7
H85C C85A H85D 108.2
C86A C85A C84A 110.0(14)
C86A C85A H85C 109.7
C86A C85A H85D 109.7
C85 C86 H86A 111.8
C85 C86 H86B 111.8
H86A C86 H86B 109.6
C87 C86 C85 99.7(13)
C87 C86 H86A 111.8
C87 C86 H86B 111.8
C85A C86A H86C 110.4
C85A C86A H86D 110.4
C85A C86A C87A 106.6(14)
H86C C86A H86D 108.6
C87A C86A H86C 110.4
C87A C86A H86D 110.4
O6 C87 C86 105.6(13)
O6 C87 H87A 110.6
O6 C87 H87B 110.6
C86 C87 H87A 110.6
C86 C87 H87B 110.6
H87A C87 H87B 108.7
O6A C87A C86A 103.7(18)
O6A C87A H87C 111.0
O6A C87A H87D 111.0
C86A C87A H87C 111.0
C86A C87A H87D 111.0
H87C C87A H87D 109.0
O7 C88 H88A 110.3
O7 C88 H88B 110.3
H88A C88 H88B 108.6
C89 C88 O7 107.1(11)
C89 C88 H88A 110.3
C89 C88 H88B 110.3
O7A C88A H88C 110.4
O7A C88A H88D 110.4
O7A C88A C89A 106.5(15)
H88C C88A H88D 108.6
C89A C88A H88C 110.4
C89A C88A H88D 110.4
C88 C89 H89A 111.4
C88 C89 H89B 111.4
C88 C89 C90 101.6(12)
H89A C89 H89B 109.3
C90 C89 H89A 111.4
C90 C89 H89B 111.4
C88A C89A H89C 110.5
C88A C89A H89D 110.5
H89C C89A H89D 108.7
C90A C89A C88A 106(3)
C90A C89A H89C 110.5
C90A C89A H89D 110.5
C89 C90 H90A 111.6
C89 C90 H90B 111.6
H90A C90 H90B 109.4
C91 C90 C89 100.7(12)
C91 C90 H90A 111.6
C91 C90 H90B 111.6
C89A C90A H90C 108.7
C89A C90A H90D 108.7
C89A C90A C91A 114(3)
H90C C90A H90D 107.6
C91A C90A H90C 108.7
C91A C90A H90D 108.7
O7 C91 C90 104.8(10)
O7 C91 H91A 110.8
O7 C91 H91B 110.8
C90 C91 H91A 110.8
C90 C91 H91B 110.8
H91A C91 H91B 108.9
O7A C91A H91C 110.6
O7A C91A H91D 110.6
C90A C91A O7A 106(3)
C90A C91A H91C 110.6
C90A C91A H91D 110.6
H91C C91A H91D 108.8
O8 C92 H92A 109.9
O8 C92 H92B 109.9
O8 C92 C93 108.8(10)
H92A C92 H92B 108.3
C93 C92 H92A 109.9
C93 C92 H92B 109.9
O8A C92A H92C 109.9
O8A C92A H92D 109.9
O8A C92A C93A 108.8(12)
H92C C92A H92D 108.3
C93A C92A H92C 109.9
C93A C92A H92D 109.9
C92 C93 H93A 110.4
C92 C93 H93B 110.4
H93A C93 H93B 108.6
C94 C93 C92 106.8(12)
C94 C93 H93A 110.4
C94 C93 H93B 110.4
C92A C93A H93C 110.9
C92A C93A H93D 110.9
C92A C93A C94A 104.4(14)
H93C C93A H93D 108.9
C94A C93A H93C 110.9
C94A C93A H93D 110.9
C93 C94 H94A 110.1
C93 C94 H94B 110.1
C93 C94 C95 108.2(15)
H94A C94 H94B 108.4
C95 C94 H94A 110.1
C95 C94 H94B 110.1
C93A C94A H94C 111.4
C93A C94A H94D 111.4
H94C C94A H94D 109.3
C95A C94A C93A 101.6(15)
C95A C94A H94C 111.4
C95A C94A H94D 111.4
O8 C95 C94 108.7(15)
O8 C95 H95A 109.9
O8 C95 H95B 109.9
C94 C95 H95A 109.9
C94 C95 H95B 109.9
H95A C95 H95B 108.3
O8A C95A H95C 110.2
O8A C95A H95D 110.2
C94A C95A O8A 107.8(14)
C94A C95A H95C 110.2
C94A C95A H95D 110.2
H95C C95A H95D 108.5
O6 Li3 O7 105.6(8)
O6 Li3 O5 106.4(15)
O6A Li3 O8A 108.2(11)
O6A Li3 O5A 107.6(15)
O7 Li3 O5 102.6(15)
O7A Li3 O6A 117.7(12)
O7A Li3 O8A 110.8(8)
O7A Li3 O5A 112.9(9)
O8 Li3 O6 119.8(8)
O8 Li3 O7 104.4(6)
O8 Li3 O5 116.1(14)
O8A Li3 O5A 97.7(7)
C96 O9 C99 106.9(11)
O9 C96 H96A 111.1
O9 C96 H96B 111.1
O9 C96 C97 103.5(14)
H96A C96 H96B 109.0
C97 C96 H96A 111.1
C97 C96 H96B 111.1
C96 C97 H97A 112.3
C96 C97 H97B 112.3
C96 C97 C98 97.1(13)
H97A C97 H97B 109.9
C98 C97 H97A 112.3
C98 C97 H97B 112.3
C97 C98 H98A 110.8
C97 C98 H98B 110.8
H98A C98 H98B 108.9
C99 C98 C97 104.6(12)
C99 C98 H98A 110.8
C99 C98 H98B 110.8
O9 C99 H99A 110.3
O9 C99 H99B 110.3
C98 C99 O9 107.0(11)
C98 C99 H99A 110.3
C98 C99 H99B 110.3
H99A C99 H99B 108.6
C99A O9A C96A 103.1(12)
O9A C96A H96C 110.9
O9A C96A H96D 110.9
O9A C96A C97A 104.4(9)
H96C C96A H96D 108.9
C97A C96A H96C 110.9
C97A C96A H96D 110.9
C96A C97A H97C 110.9
C96A C97A H97D 110.9
H97C C97A H97D 108.9
C98A C97A C96A 104.2(10)
C98A C97A H97C 110.9
C98A C97A H97D 110.9
C97A C98A H98C 110.6
C97A C98A H98D 110.6
H98C C98A H98D 108.7
C99A C98A C97A 105.7(10)
C99A C98A H98C 110.6
C99A C98A H98D 110.6
O9A C99A C98A 108.2(12)
O9A C99A H99C 110.1
O9A C99A H99D 110.1
C98A C99A H99C 110.1
C98A C99A H99D 110.1
H99C C99A H99D 108.4
C80 O5 Li3 129(4)
C80 O5 C83 112(4)
C83 O5 Li3 111(3)
O5 C80 H80A 110.5
O5 C80 H80B 110.5
O5 C80 C81 106(4)
H80A C80 H80B 108.7
C81 C80 H80A 110.5
C81 C80 H80B 110.5
O5 C83 H83A 112.3
O5 C83 H83B 112.3
O5 C83 C82 98(2)
H83A C83 H83B 109.9
C82 C83 H83A 112.3
C82 C83 H83B 112.3
C80 C81 H81A 110.2
C80 C81 H81B 110.2
H81A C81 H81B 108.5
C82 C81 C80 107(2)
C82 C81 H81A 110.2
C82 C81 H81B 110.2
C83 C82 H82A 111.2
C83 C82 H82B 111.2
C81 C82 C83 102.6(18)
C81 C82 H82A 111.2
C81 C82 H82B 111.2
H82A C82 H82B 109.2
H80C C80A H80D 108.6
C81A C80A H80C 110.3
C81A C80A H80D 110.3
O5A C80A H80C 110.3
O5A C80A H80D 110.3
O5A C80A C81A 107.0(14)
C80A C81A H81C 111.4
C80A C81A H81D 111.4
C80A C81A C82A 101.9(9)
H81C C81A H81D 109.3
C82A C81A H81C 111.4
C82A C81A H81D 111.4
C81A C82A H82C 110.8
C81A C82A H82D 110.8
H82C C82A H82D 108.8
C83A C82A C81A 104.9(9)
C83A C82A H82C 110.8
C83A C82A H82D 110.8
C82A C83A H83C 108.7
C82A C83A H83D 108.7
C82A C83A O5A 114.2(11)
H83C C83A H83D 107.6
O5A C83A H83C 108.7
O5A C83A H83D 108.7
C80A O5A Li3 118.4(13)
C80A O5A C83A 101.2(15)
C83A O5A Li3 129.3(14)

loop_
_geom_bond_atom_site_label_1
_geom_bond_atom_site_label_2
_geom_bond_distance
Dy1 As1 2.8647(4)
Dy1 As3 2.8516(4)
Dy1 C0AA 2.671(4)
Dy1 C2AA 2.704(4)
Dy1 C3 2.675(4)
Dy1 C4 2.707(4)
Dy1 C5 2.727(5)
Dy1 C7 2.681(5)
Dy1 C8 2.658(5)
Dy1 C9 2.634(5)
Dy1 C10 2.656(5)
Dy1 C11 2.679(5)
Dy2 As1 2.8908(5)
Dy2 As2 2.8657(4)
Dy2 C13 2.711(4)
Dy2 C14 2.662(4)
Dy2 C15 2.665(5)
Dy2 C16 2.705(5)
Dy2 C17 2.739(5)
Dy2 C19 2.669(4)
Dy2 C20 2.662(5)
Dy2 C21 2.632(4)
Dy2 C22 2.633(4)
Dy2 C23 2.671(4)
Dy3 As2 2.8795(4)
Dy3 As3 2.8612(4)
Dy3 C25 2.712(4)
Dy3 C26 2.673(4)
Dy3 C27 2.686(4)
Dy3 C28 2.701(4)
Dy3 C29 2.746(4)
Dy3 C31 2.687(4)
Dy3 C32 2.692(5)
Dy3 C33 2.672(5)
Dy3 C34 2.647(4)
Dy3 C35 2.651(4)
As1 C37 1.968(4)
As1 Li1 2.557(7)
As2 C46 1.973(4)
As2 Li1 2.626(7)
As3 C55 1.967(4)
As3 Li1 2.542(6)
C0AA H0AA 0.9300
C0AA C2AA 1.401(6)
C0AA C3 1.402(7)
C1AA H1AA 0.9600
C1AA H1AB 0.9600
C1AA H1AC 0.9600
C1AA C5 1.524(7)
C2AA H2AA 0.9300
C2AA C5 1.403(6)
C3 H3 0.9300
C3 C4 1.418(7)
C4 H4 0.9300
C4 C5 1.390(7)
C7 H7 0.9300
C7 C8 1.401(7)
C7 C11 1.398(7)
C8 H8 0.9300
C8 C9 1.362(9)
C9 H9 0.9300
C9 C10 1.383(8)
C10 H10 0.9300
C10 C11 1.402(8)
C11 C12 1.502(7)
C12 H12A 0.9600
C12 H12B 0.9600
C12 H12C 0.9600
C13 H13 0.9300
C13 C14 1.398(6)
C13 C17 1.400(7)
C14 H14 0.9300
C14 C15 1.397(7)
C15 H15 0.9300
C15 C16 1.393(8)
C16 H16 0.9300
C16 C17 1.400(8)
C17 C18 1.508(9)
C18 H18A 0.9600
C18 H18B 0.9600
C18 H18C 0.9600
C19 H19 0.9300
C19 C20 1.386(8)
C19 C23 1.447(8)
C20 H20 0.9300
C20 C21 1.374(7)
C21 H21 0.9300
C21 C22 1.387(6)
C22 H22 0.9300
C22 C23 1.391(6)
C23 C24 1.503(8)
C24 H24A 0.9600
C24 H24B 0.9600
C24 H24C 0.9600
C25 H25 0.9300
C25 C26 1.406(6)
C25 C29 1.396(6)
C26 H26 0.9300
C26 C27 1.400(6)
C27 H27 0.9300
C27 C28 1.399(6)
C28 H28 0.9300
C28 C29 1.416(6)
C29 C30 1.495(6)
C30 H30A 0.9600
C30 H30B 0.9600
C30 H30C 0.9600
C31 H31 0.9300
C31 C32 1.372(6)
C31 C35 1.418(7)
C32 H32 0.9300
C32 C33 1.345(7)
C33 H33 0.9300
C33 C34 1.360(7)
C34 H34 0.9300
C34 C35 1.437(7)
C35 C36 1.478(7)
C36 H36A 0.9600
C36 H36B 0.9600
C36 H36C 0.9600
C37 C38 1.416(5)
C37 C42 1.398(6)
C38 C39 1.387(5)
C38 C43 1.504(6)
C39 H39 0.9300
C39 C40 1.383(6)
C40 C41 1.380(6)
C40 C44 1.512(6)
C41 H41 0.9300
C41 C42 1.399(6)
C42 C45 1.508(6)
C43 H43A 0.9600
C43 H43B 0.9600
C43 H43C 0.9600
C44 H44A 0.9600
C44 H44B 0.9600
C44 H44C 0.9600
C45 H45A 0.9600
C45 H45B 0.9600
C45 H45C 0.9600
C46 C47 1.414(5)
C46 C51 1.413(6)
C47 C48 1.398(6)
C47 C52 1.488(6)
C48 H48 0.9300
C48 C49 1.376(7)
C49 C50 1.387(7)
C49 C53 1.528(6)
C50 H50 0.9300
C50 C51 1.388(6)
C51 C54 1.506(6)
C52 H52A 0.9600
C52 H52B 0.9600
C52 H52C 0.9600
C53 H53A 0.9600
C53 H53B 0.9600
C53 H53C 0.9600
C54 H54A 0.9600
C54 H54B 0.9600
C54 H54C 0.9600
C55 C56 1.413(5)
C55 C60 1.400(6)
C56 C57 1.388(6)
C56 C61 1.504(6)
C57 H57 0.9300
C57 C58 1.383(7)
C58 C59 1.372(7)
C58 C62 1.516(7)
C59 H59 0.9300
C59 C60 1.391(6)
C60 C63 1.515(6)
C61 H61A 0.9600
C61 H61B 0.9600
C61 H61C 0.9600
C62 H62A 0.9600
C62 H62B 0.9600
C62 H62C 0.9600
C63 H63A 0.9600
C63 H63B 0.9600
C63 H63C 0.9600
O0AA C64 1.429(6)
O0AA C67 1.447(6)
O0AA Li2 1.897(9)
O2 C68 1.444(7)
O2 C71 1.420(6)
O2 Li2 1.909(9)
O3 C72 1.427(6)
O3 C75 1.428(6)
O3 Li2 1.925(9)
O4 C76 1.438(5)
O4 C79 1.420(6)
O4 Li2 1.936(9)
C64 H64A 0.9700
C64 H64B 0.9700
C64 C65 1.493(7)
C65 H65A 0.9700
C65 H65B 0.9700
C65 C66 1.457(8)
C66 H66A 0.9700
C66 H66B 0.9700
C66 C67 1.471(8)
C67 H67A 0.9700
C67 H67B 0.9700
C68 H68A 0.9700
C68 H68B 0.9700
C68 C69 1.465(8)
C69 H69A 0.9700
C69 H69B 0.9700
C69 C70 1.507(8)
C70 H70A 0.9700
C70 H70B 0.9700
C70 C71 1.521(8)
C71 H71A 0.9700
C71 H71B 0.9700
C72 H72A 0.9700
C72 H72B 0.9700
C72 C73 1.487(8)
C73 H73A 0.9700
C73 H73B 0.9700
C73 C74 1.464(9)
C74 H74A 0.9700
C74 H74B 0.9700
C74 C75 1.460(8)
C75 H75A 0.9700
C75 H75B 0.9700
C76 H76A 0.9700
C76 H76B 0.9700
C76 C77 1.499(7)
C77 H77A 0.9700
C77 H77B 0.9700
C77 C78 1.500(7)
C78 H78A 0.9700
C78 H78B 0.9700
C78 C79 1.501(8)
C79 H79A 0.9700
C79 H79B 0.9700
O6 C84 1.31(2)
O6 C87 1.46(2)
O6 Li3 1.931(15)
O6A C84A 1.60(4)
O6A C87A 1.50(4)
O6A Li3 1.87(2)
O7 C88 1.465(12)
O7 C91 1.407(14)
O7 Li3 1.961(13)
O7A C88A 1.40(2)
O7A C91A 1.49(3)
O7A Li3 1.771(17)
O8 C92 1.369(13)
O8 C95 1.400(19)
O8 Li3 1.919(12)
O8A C92A 1.400(17)
O8A C95A 1.438(16)
O8A Li3 1.878(14)
C84 H84A 0.9700
C84 H84B 0.9700
C84 C85 1.453(17)
C84A H84C 0.9700
C84A H84D 0.9700
C84A C85A 1.500(17)
C85 H85A 0.9700
C85 H85B 0.9700
C85 C86 1.568(14)
C85A H85C 0.9700
C85A H85D 0.9700
C85A C86A 1.44(3)
C86 H86A 0.9700
C86 H86B 0.9700
C86 C87 1.538(17)
C86A H86C 0.9700
C86A H86D 0.9700
C86A C87A 1.516(18)
C87 H87A 0.9700
C87 H87B 0.9700
C87A H87C 0.9700
C87A H87D 0.9700
C88 H88A 0.9700
C88 H88B 0.9700
C88 C89 1.337(18)
C88A H88C 0.9700
C88A H88D 0.9700
C88A C89A 1.58(3)
C89 H89A 0.9700
C89 H89B 0.9700
C89 C90 1.56(2)
C89A H89C 0.9700
C89A H89D 0.9700
C89A C90A 1.22(4)
C90 H90A 0.9700
C90 H90B 0.9700
C90 C91 1.52(2)
C90A H90C 0.9700
C90A H90D 0.9700
C90A C91A 1.44(5)
C91 H91A 0.9700
C91 H91B 0.9700
C91A H91C 0.9700
C91A H91D 0.9700
C92 H92A 0.9700
C92 H92B 0.9700
C92 C93 1.464(13)
C92A H92C 0.9700
C92A H92D 0.9700
C92A C93A 1.46(2)
C93 H93A 0.9700
C93 H93B 0.9700
C93 C94 1.35(2)
C93A H93C 0.9700
C93A H93D 0.9700
C93A C94A 1.55(2)
C94 H94A 0.9700
C94 H94B 0.9700
C94 C95 1.43(2)
C94A H94C 0.9700
C94A H94D 0.9700
C94A C95A 1.41(2)
C95 H95A 0.9700
C95 H95B 0.9700
C95A H95C 0.9700
C95A H95D 0.9700
Li3 O5 1.99(4)
Li3 O5A 1.92(2)
O9 C96 1.465(17)
O9 C99 1.474(16)
C96 H96A 0.9700
C96 H96B 0.9700
C96 C97 1.534(18)
C97 H97A 0.9700
C97 H97B 0.9700
C97 C98 1.566(17)
C98 H98A 0.9700
C98 H98B 0.9700
C98 C99 1.444(16)
C99 H99A 0.9700
C99 H99B 0.9700
O9A C96A 1.469(14)
O9A C99A 1.401(15)
C96A H96C 0.9700
C96A H96D 0.9700
C96A C97A 1.529(13)
C97A H97C 0.9700
C97A H97D 0.9700
C97A C98A 1.476(15)
C98A H98C 0.9700
C98A H98D 0.9700
C98A C99A 1.462(15)
C99A H99C 0.9700
C99A H99D 0.9700
O5 C80 1.34(7)
O5 C83 1.46(5)
C80 H80A 0.9700
C80 H80B 0.9700
C80 C81 1.45(4)
C83 H83A 0.9700
C83 H83B 0.9700
C83 C82 1.55(3)
C81 H81A 0.9700
C81 H81B 0.9700
C81 C82 1.44(3)
C82 H82A 0.9700
C82 H82B 0.9700
C80A H80C 0.9700
C80A H80D 0.9700
C80A C81A 1.52(2)
C80A O5A 1.46(3)
C81A H81C 0.9700
C81A H81D 0.9700
C81A C82A 1.522(13)
C82A H82C 0.9700
C82A H82D 0.9700
C82A C83A 1.309(14)
C83A H83C 0.9700
C83A H83D 0.9700
C83A O5A 1.53(2)

loop_
_geom_torsion_atom_site_label_1
_geom_torsion_atom_site_label_2
_geom_torsion_atom_site_label_3
_geom_torsion_atom_site_label_4
_geom_torsion
Dy1 C0AA C2AA C5 68.6(3)
Dy1 C0AA C3 C4 -69.7(3)
Dy1 C2AA C5 C1AA -114.9(5)
Dy1 C2AA C5 C4 67.4(3)
Dy1 C3 C4 C5 -68.4(3)
Dy1 C4 C5 C1AA 115.0(5)
Dy1 C4 C5 C2AA -67.3(3)
Dy1 C7 C8 C9 -67.3(4)
Dy1 C7 C11 C10 67.9(3)
Dy1 C7 C11 C12 -113.7(5)
Dy1 C8 C9 C10 -69.7(4)
Dy1 C9 C10 C11 -68.1(4)
Dy1 C10 C11 C7 -68.6(3)
Dy1 C10 C11 C12 113.0(5)
Dy2 C13 C14 C15 -69.0(3)
Dy2 C13 C17 C16 67.2(4)
Dy2 C13 C17 C18 -117.7(6)
Dy2 C14 C15 C16 -70.4(4)
Dy2 C15 C16 C17 -68.4(4)
Dy2 C16 C17 C13 -67.4(3)
Dy2 C16 C17 C18 117.7(6)
Dy2 C19 C20 C21 -67.0(3)
Dy2 C19 C23 C22 67.4(3)
Dy2 C19 C23 C24 -116.2(6)
Dy2 C20 C21 C22 -68.3(3)
Dy2 C21 C22 C23 -69.0(3)
Dy2 C22 C23 C19 -68.1(3)
Dy2 C22 C23 C24 115.5(6)
Dy3 C25 C26 C27 -69.4(3)
Dy3 C25 C29 C28 66.3(3)
Dy3 C25 C29 C30 -117.9(4)
Dy3 C26 C27 C28 -68.8(3)
Dy3 C27 C28 C29 -69.6(3)
Dy3 C28 C29 C25 -66.8(3)
Dy3 C28 C29 C30 117.6(4)
Dy3 C31 C32 C33 -66.7(4)
Dy3 C31 C35 C34 69.1(3)
Dy3 C31 C35 C36 -112.7(5)
Dy3 C32 C33 C34 -67.9(4)
Dy3 C33 C34 C35 -67.9(3)
Dy3 C34 C35 C31 -70.5(3)
Dy3 C34 C35 C36 111.5(5)
As1 C37 C38 C39 173.1(3)
As1 C37 C38 C43 -4.7(5)
As1 C37 C42 C41 -174.1(3)
As1 C37 C42 C45 2.3(6)
As2 C46 C47 C48 174.3(3)
As2 C46 C47 C52 -4.3(5)
As2 C46 C51 C50 -173.3(3)
As2 C46 C51 C54 3.3(6)
As3 C55 C56 C57 -178.3(4)
As3 C55 C56 C61 2.1(6)
As3 C55 C60 C59 179.8(4)
As3 C55 C60 C63 0.2(6)
C0AA C2AA C5 Dy1 -67.0(3)
C0AA C2AA C5 C1AA 178.1(5)
C0AA C2AA C5 C4 0.4(5)
C0AA C3 C4 Dy1 68.8(3)
C0AA C3 C4 C5 0.3(5)
C2AA C0AA C3 Dy1 69.6(3)
C2AA C0AA C3 C4 -0.1(5)
C3 C0AA C2AA Dy1 -68.8(3)
C3 C0AA C2AA C5 -0.2(5)
C3 C4 C5 Dy1 66.8(3)
C3 C4 C5 C1AA -178.2(5)
C3 C4 C5 C2AA -0.5(5)
C7 C8 C9 Dy1 68.4(3)
C7 C8 C9 C10 -1.3(6)
C8 C7 C11 Dy1 -67.0(3)
C8 C7 C11 C10 0.8(5)
C8 C7 C11 C12 179.3(5)
C8 C9 C10 Dy1 70.0(4)
C8 C9 C10 C11 1.9(6)
C9 C10 C11 Dy1 66.9(4)
C9 C10 C11 C7 -1.7(6)
C9 C10 C11 C12 179.9(5)
C11 C7 C8 Dy1 67.6(3)
C11 C7 C8 C9 0.3(6)
C13 C14 C15 Dy2 70.3(3)
C13 C14 C15 C16 -0.1(5)
C14 C13 C17 Dy2 -66.4(3)
C14 C13 C17 C16 0.9(5)
C14 C13 C17 C18 176.0(5)
C14 C15 C16 Dy2 69.1(3)
C14 C15 C16 C17 0.7(6)
C15 C16 C17 Dy2 66.4(4)
C15 C16 C17 C13 -1.0(6)
C15 C16 C17 C18 -175.8(6)
C17 C13 C14 Dy2 68.5(3)
C17 C13 C14 C15 -0.5(5)
C19 C20 C21 Dy2 68.0(3)
C19 C20 C21 C22 -0.3(5)
C20 C19 C23 Dy2 -67.4(3)
C20 C19 C23 C22 0.0(5)
C20 C19 C23 C24 176.4(5)
C20 C21 C22 Dy2 69.3(3)
C20 C21 C22 C23 0.3(5)
C21 C22 C23 Dy2 67.9(3)
C21 C22 C23 C19 -0.2(5)
C21 C22 C23 C24 -176.7(5)
C23 C19 C20 Dy2 67.2(3)
C23 C19 C20 C21 0.2(5)
C25 C26 C27 Dy3 70.2(3)
C25 C26 C27 C28 1.3(5)
C26 C25 C29 Dy3 -66.8(3)
C26 C25 C29 C28 -0.4(5)
C26 C25 C29 C30 175.3(4)
C26 C27 C28 Dy3 68.0(3)
C26 C27 C28 C29 -1.6(5)
C27 C28 C29 Dy3 68.1(3)
C27 C28 C29 C25 1.3(5)
C27 C28 C29 C30 -174.4(4)
C29 C25 C26 Dy3 68.9(3)
C29 C25 C26 C27 -0.6(5)
C31 C32 C33 Dy3 66.9(3)
C31 C32 C33 C34 -1.0(6)
C32 C31 C35 Dy3 -68.3(3)
C32 C31 C35 C34 0.7(5)
C32 C31 C35 C36 178.9(5)
C32 C33 C34 Dy3 69.4(4)
C32 C33 C34 C35 1.4(6)
C33 C34 C35 Dy3 69.1(3)
C33 C34 C35 C31 -1.3(5)
C33 C34 C35 C36 -179.4(5)
C35 C31 C32 Dy3 66.8(3)
C35 C31 C32 C33 0.1(5)
C37 C38 C39 C40 1.7(6)
C38 C37 C42 C41 1.3(6)
C38 C37 C42 C45 177.6(4)
C38 C39 C40 C41 0.6(6)
C38 C39 C40 C44 179.8(4)
C39 C40 C41 C42 -2.0(6)
C40 C41 C42 C37 1.1(6)
C40 C41 C42 C45 -175.5(4)
C42 C37 C38 C39 -2.6(6)
C42 C37 C38 C43 179.6(4)
C43 C38 C39 C40 179.6(4)
C44 C40 C41 C42 178.8(4)
C46 C47 C48 C49 -0.3(7)
C47 C46 C51 C50 2.8(6)
C47 C46 C51 C54 179.3(4)
C47 C48 C49 C50 1.8(7)
C47 C48 C49 C53 -177.3(5)
C48 C49 C50 C51 -0.9(7)
C49 C50 C51 C46 -1.4(7)
C49 C50 C51 C54 -178.1(5)
C51 C46 C47 C48 -1.9(6)
C51 C46 C47 C52 179.5(4)
C52 C47 C48 C49 178.3(4)
C53 C49 C50 C51 178.2(5)
C55 C56 C57 C58 -2.6(8)
C56 C55 C60 C59 0.3(7)
C56 C55 C60 C63 -179.3(4)
C56 C57 C58 C59 2.2(9)
C56 C57 C58 C62 -179.6(6)
C57 C58 C59 C60 -0.5(9)
C58 C59 C60 C55 -0.7(8)
C58 C59 C60 C63 178.9(5)
C60 C55 C56 C57 1.2(6)
C60 C55 C56 C61 -178.4(4)
C61 C56 C57 C58 177.1(5)
C62 C58 C59 C60 -178.8(6)
O0AA C64 C65 C66 -9.4(8)
O2 C68 C69 C70 34.4(7)
O3 C72 C73 C74 -7.9(8)
O4 C76 C77 C78 32.0(5)
C64 O0AA C67 C66 20.2(7)
C64 O0AA Li2 O2 -107.4(5)
C64 O0AA Li2 O3 131.0(5)
C64 O0AA Li2 O4 8.7(6)
C64 C65 C66 C67 21.5(9)
C65 C66 C67 O0AA -25.6(9)
C67 O0AA C64 C65 -6.8(7)
C67 O0AA Li2 O2 51.6(7)
C67 O0AA Li2 O3 -70.0(7)
C67 O0AA Li2 O4 167.6(5)
C68 O2 C71 C70 15.9(7)
C68 C69 C70 C71 -24.5(7)
C69 C70 C71 O2 5.7(6)
C71 O2 C68 C69 -31.7(7)
C72 O3 C75 C74 -21.8(7)
C72 C73 C74 C75 -5.2(8)
C73 C74 C75 O3 16.4(7)
C75 O3 C72 C73 18.3(7)
C76 O4 C79 C78 -5.9(6)
C76 C77 C78 C79 -35.1(5)
C77 C78 C79 O4 26.1(6)
C79 O4 C76 C77 -16.7(5)
Li2 O0AA C64 C65 155.2(5)
Li2 O0AA C67 C66 -141.1(6)
Li2 O2 C68 C69 149.2(5)
Li2 O2 C71 C70 -165.0(5)
Li2 O3 C72 C73 -178.4(5)
Li2 O3 C75 C74 175.6(5)
Li2 O4 C76 C77 170.0(4)
Li2 O4 C79 C78 167.3(5)
O6 C84 C85 C86 40(2)
O6A C84A C85A C86A 17(5)
O7 C88 C89 C90 -40.8(14)
O7A C88A C89A C90A -5(5)
O8 C92 C93 C94 4.5(17)
O8A C92A C93A C94A 1(2)
C84 O6 C87 C86 1(3)
C84 C85 C86 C87 -35.1(19)
C84A O6A C87A C86A 40(3)
C84A O6A Li3 O6 -21(17)
C84A O6A Li3 O7 145(3)
C84A O6A Li3 O7A 130(2)
C84A O6A Li3 O8 30(3)
C84A O6A Li3 O8A 3(3)
C84A O6A Li3 O5 -109(3)
C84A O6A Li3 O5A -101(3)
C84A C85A C86A C87A 7(5)
C85 C86 C87 O6 22(2)
C85A C86A C87A O6A -31(4)
C87 O6 C84 C85 -26(3)
C87A O6A C84A C85A -35(4)
C87A O6A Li3 O6 -171(23)
C87A O6A Li3 O7 -5(5)
C87A O6A Li3 O7A -20(6)
C87A O6A Li3 O8 -120(5)
C87A O6A Li3 O8A -147(5)
C87A O6A Li3 O5 101(5)
C87A O6A Li3 O5A 109(5)
C88 O7 C91 C90 1.0(13)
C88 C89 C90 C91 39.9(14)
C88A O7A C91A C90A -19(4)
C88A O7A Li3 O6 -92(2)
C88A O7A Li3 O6A -96(2)
C88A O7A Li3 O7 -137(3)
C88A O7A Li3 O8 28(2)
C88A O7A Li3 O8A 29(2)
C88A O7A Li3 O5 143(2)
C88A O7A Li3 O5A 137.7(19)
C88A C89A C90A C91A -8(7)
C89 C90 C91 O7 -23.6(13)
C89A C90A C91A O7A 18(7)
C91 O7 C88 C89 26.8(14)
C91A O7A C88A C89A 14(4)
C91A O7A Li3 O6 71(3)
C91A O7A Li3 O6A 68(3)
C91A O7A Li3 O7 26(2)
C91A O7A Li3 O8 -168(3)
C91A O7A Li3 O8A -167(3)
C91A O7A Li3 O5 -53(3)
C91A O7A Li3 O5A -59(3)
C92 O8 C95 C94 -5(2)
C92 C93 C94 C95 -8(2)
C92A O8A C95A C94A -35(2)
C92A O8A Li3 O6 -149.6(16)
C92A O8A Li3 O6A -152.0(19)
C92A O8A Li3 O7 84.5(17)
C92A O8A Li3 O7A 77.5(17)
C92A O8A Li3 O8 79.8(18)
C92A O8A Li3 O5 -39(2)
C92A O8A Li3 O5A -40.6(17)
C92A C93A C94A C95A -21(2)
C93 C94 C95 O8 8(2)
C93A C94A C95A O8A 34(2)
C95 O8 C92 C93 0.6(15)
C95A O8A C92A C93A 19(2)
C95A O8A Li3 O6 45.1(17)
C95A O8A Li3 O6A 43(2)
C95A O8A Li3 O7 -80.8(16)
C95A O8A Li3 O7A -87.8(16)
C95A O8A Li3 O8 -85.5(16)
C95A O8A Li3 O5 156.1(19)
C95A O8A Li3 O5A 154.1(14)
Li3 O6 C84 C85 154.2(17)
Li3 O6 C87 C86 -179.9(16)
Li3 O6A C84A C85A 163(3)
Li3 O6A C87A C86A -167(4)
Li3 O7 C88 C89 -132.0(11)
Li3 O7 C91 C90 162.8(9)
Li3 O7A C88A C89A -179.2(19)
Li3 O7A C91A C90A 174(3)
Li3 O8 C92 C93 -172.0(9)
Li3 O8 C95 C94 168.5(13)
Li3 O8A C92A C93A -148.4(17)
Li3 O8A C95A C94A 133.5(15)
Li3 O5 C80 C81 166(3)
Li3 O5 C83 C82 173(2)
O9 C96 C97 C98 -43(3)
C96 O9 C99 C98 -4(3)
C96 C97 C98 C99 41(3)
C97 C98 C99 O9 -25(3)
C99 O9 C96 C97 31(3)
O9A C96A C97A C98A 22(2)
C96A O9A C99A C98A 37(3)
C96A C97A C98A C99A 0(3)
C97A C98A C99A O9A -23(3)
C99A O9A C96A C97A -36(2)
O5 C80 C81 C82 6(5)
O5 C83 C82 C81 36(3)
C80 O5 C83 C82 -35(5)
C80 C81 C82 C83 -27(3)
C83 O5 C80 C81 19(6)
C80A C81A C82A C83A -31.9(12)
C81A C80A O5A Li3 -165.2(10)
C81A C80A O5A C83A -17.9(19)
C81A C82A C83A O5A 22.5(16)
C82A C83A O5A Li3 139.0(13)
C82A C83A O5A C80A -3(2)
O5A C80A C81A C82A 30.5(16)
